data_4312344
loop_
_publ_author_name
'Ryo Horikoshi'
'Chisato Nambu'
'Tomoyuki Mochida'

_publ_contact_author_address
;
Department of Chemistry, Faculty of Science, Toho University Miyama 2-2-1, 
Funabashi, Chiba, 274-8510, Japan 
;
_publ_contact_author_email ' mochida@chem.sci.toho-u.ac.jp '
_publ_contact_author_fax ' +81-47-472-4406 '
_publ_contact_author_name ' Dr. Tomoyuki Mochida '
_publ_contact_author_phone ' +81-47-472-4406 '
_publ_section_title
;
 Metal-Centered Ferrocene Clusters from 5-Ferrocenylpyrimidine and
 Ferrocenylpyrazine
;
_journal_name_full 'Inorganic Chemistry'
_journal_page_first 6868
_journal_page_last 6875
_journal_paper_doi 10.1021/ic034684y
_journal_volume 42
_journal_year 2003
_chemical_formula_moiety 'C42 H36 Cu Fe3 N8 O6 '
_chemical_formula_sum 'C42 H36 Cu Fe3 N8 O6'
_chemical_formula_weight 979.88
_space_group_IT_number 2
_symmetry_cell_setting triclinic
_symmetry_Int_Tables_number 2
_symmetry_space_group_name_Hall '-P 1'
_symmetry_space_group_name_H-M 'P -1'
_cell_angle_alpha 96.31(3)
_cell_angle_beta 106.65(3)
_cell_angle_gamma 119.14(2)
_cell_formula_units_Z 2
_cell_length_a 13.455(3)
_cell_length_b 13.841(3)
_cell_length_c 13.350(5)
_cell_measurement_reflns_used 25
_cell_measurement_temperature 296.2
_cell_measurement_theta_max 14.9
_cell_measurement_theta_min 14.2
_cell_volume 1985.9(13)
_computing_cell_refinement 'MSC/AFC Diffractometer Control'
_computing_data_collection 'MSC/AFC Diffractometer Control'
_computing_data_reduction 'teXsan Ver. 1.11'
_computing_publication_material 'teXsan Ver. 1.11'
_computing_structure_refinement 'teXsan Ver. 1.10'
_computing_structure_solution SHELXS97
_diffrn_measured_fraction_theta_full 1.0010
_diffrn_measured_fraction_theta_max 1.0010
_diffrn_measurement_device_type 'Rigaku AFC5S'
_diffrn_measurement_method \w-2\q
_diffrn_radiation_type 'Mo K\a'
_diffrn_radiation_wavelength 0.7107
_diffrn_reflns_av_R_equivalents 0.017
_diffrn_reflns_limit_h_max 17
_diffrn_reflns_limit_h_min 0
_diffrn_reflns_limit_k_max 15
_diffrn_reflns_limit_k_min -17
_diffrn_reflns_limit_l_max 16
_diffrn_reflns_limit_l_min -17
_diffrn_reflns_number 9507
_diffrn_reflns_theta_full 27.50
_diffrn_reflns_theta_max 27.50
_diffrn_standards_decay_% 1.14
_diffrn_standards_interval_count 300
_diffrn_standards_number 3
_exptl_absorpt_coefficient_mu 1.661
_exptl_absorpt_correction_T_max 1.000
_exptl_absorpt_correction_T_min 0.697
_exptl_absorpt_correction_type psi-scan
_exptl_absorpt_process_details '(North, Phillips & Mathews, 1968)'
_exptl_crystal_colour orange
_exptl_crystal_density_diffrn 1.638
_exptl_crystal_density_method 'not measured'
_exptl_crystal_description prismatic
_exptl_crystal_size_max 0.800
_exptl_crystal_size_mid 0.200
_exptl_crystal_size_min 0.200
_refine_diff_density_max 0.28
_refine_diff_density_min -0.47
_refine_ls_extinction_method none
_refine_ls_goodness_of_fit_ref 1.054
_refine_ls_hydrogen_treatment noref
_refine_ls_number_parameters 541
_refine_ls_number_reflns 5765
_refine_ls_R_factor_gt 0.0414
_refine_ls_shift/su_max 0.0003
_refine_ls_structure_factor_coef Fsqd
_refine_ls_weighting_details 'w = 1/[\s^2^(Fo^2^) + (0.08000(Max(Fo^2^,0) + 2Fc^2^)/3)^2^]'
_refine_ls_weighting_scheme calc
_refine_ls_wR_factor_ref 0.1174
_reflns_number_gt 5765
_reflns_number_total 9119
_reflns_threshold_expression F^2^>2.0\s(F^2^)
_cod_data_source_file ic034684ysi20030624_114254_4.cif
_cod_data_source_block compound_2
_cod_original_cell_volume 1986(1)
_cod_original_sg_symbol_H-M 'P -1 '
_cod_original_formula_sum 'C42 H36 Cu Fe3 N8 O6 '
_cod_database_code 4312344

loop_
_symmetry_equiv_pos_as_xyz
x,y,z
-x,-y,-z

loop_
_atom_site_label
_atom_site_type_symbol
_atom_site_fract_x
_atom_site_fract_y
_atom_site_fract_z
_atom_site_U_iso_or_equiv
_atom_site_adp_type
_atom_site_occupancy
_atom_site_calc_flag
_atom_site_refinement_flags
_atom_site_disorder_assembly
_atom_site_disorder_group
Cu Cu 0.20735(5) 0.23679(4) 0.33867(4) 0.0322(1) Uani 1.00 d . . .
Fe(1) Fe 0.17598(6) 0.29899(6) 0.83250(5) 0.0471(2) Uani 1.00 d . . .
Fe(2) Fe 0.60325(6) 0.17759(5) 0.20629(5) 0.0351(2) Uani 1.00 d . . .
Fe(3) Fe 0.31455(7) 0.69560(6) 0.27757(5) 0.0493(2) Uani 1.00 d . . .
O(1) O 0.3901(3) 0.3454(3) 0.4029(2) 0.0410(8) Uani 1.00 d . . .
O(2) O 0.3643(4) 0.3843(3) 0.2478(3) 0.063(1) Uani 1.00 d . . .
O(3) O 0.5479(3) 0.4612(3) 0.3703(4) 0.076(1) Uani 1.00 d . . .
O(4) O 0.0251(3) 0.1305(3) 0.2723(3) 0.0439(8) Uani 1.00 d . . .
O(5) O 0.0293(4) 0.2422(3) 0.1688(3) 0.066(1) Uani 1.00 d . . .
O(6) O -0.1434(3) 0.1131(4) 0.1745(3) 0.078(1) Uani 1.00 d . . .
N(1) N 0.2168(4) 0.1646(3) 0.4839(3) 0.043(1) Uani 1.00 d . . .
N(2) N 0.1377(5) -0.0063(4) 0.5383(4) 0.065(1) Uani 1.00 d . . .
N(3) N 0.2208(3) 0.1294(3) 0.2341(3) 0.0347(9) Uani 1.00 d . . .
N(4) N 0.1421(4) 0.0111(4) 0.0528(3) 0.055(1) Uani 1.00 d . . .
N(5) N 0.1854(3) 0.3594(3) 0.4091(3) 0.0353(9) Uani 1.00 d . . .
N(6) N 0.0558(4) 0.4047(3) 0.4622(3) 0.045(1) Uani 1.00 d . . .
N(7) N 0.4361(4) 0.3989(3) 0.3387(4) 0.045(1) Uani 1.00 d . . .
N(8) N -0.0318(4) 0.1634(4) 0.2029(3) 0.048(1) Uani 1.00 d . . .
C(1) C 0.1572(5) 0.0500(4) 0.4648(4) 0.056(2) Uani 1.00 d . . .
C(2) C 0.1793(5) 0.0600(5) 0.6407(4) 0.055(2) Uani 1.00 d . . .
C(3) C 0.2378(4) 0.1792(4) 0.6695(4) 0.042(1) Uani 1.00 d . . .
C(4) C 0.2577(4) 0.2270(4) 0.5863(4) 0.042(1) Uani 1.00 d . . .
C(5) C 0.2770(5) 0.2484(5) 0.7811(4) 0.054(1) Uani 1.00 d . . .
C(6) C 0.3427(5) 0.3707(6) 0.8217(5) 0.074(2) Uani 1.00 d . . .
C(7) C 0.3559(6) 0.4007(8) 0.9311(6) 0.098(2) Uani 1.00 d . . .
C(8) C 0.3009(8) 0.2993(10) 0.9604(5) 0.104(3) Uani 1.00 d . . .
C(9) C 0.2499(6) 0.2031(7) 0.8676(5) 0.077(2) Uani 1.00 d . . .
C(10) C 0.0146(5) 0.2445(4) 0.7048(4) 0.056(1) Uani 1.00 d . . .
C(11) C 0.0870(6) 0.3663(5) 0.7466(5) 0.064(2) Uani 1.00 d . . .
C(12) C 0.1062(6) 0.3965(5) 0.8584(6) 0.075(2) Uani 1.00 d . . .
C(13) C 0.0464(6) 0.2947(6) 0.8860(5) 0.073(2) Uani 1.00 d . . .
C(14) C -0.0099(5) 0.2012(5) 0.7906(5) 0.064(2) Uani 1.00 d . . .
C(15) C 0.1370(4) 0.0751(4) 0.1300(4) 0.045(1) Uani 1.00 d . . .
C(16) C 0.2390(4) 0.0015(4) 0.0809(4) 0.047(1) Uani 1.00 d . . .
C(17) C 0.3333(4) 0.0555(3) 0.1851(3) 0.0316(10) Uani 1.00 d . . .
C(18) C 0.3177(4) 0.1177(3) 0.2604(3) 0.0334(10) Uani 1.00 d . . .
C(19) C 0.4442(4) 0.0504(4) 0.2108(3) 0.036(1) Uani 1.00 d . . .
C(20) C 0.5433(4) 0.0979(4) 0.3154(4) 0.041(1) Uani 1.00 d . . .
C(21) C 0.6355(4) 0.0804(4) 0.3011(4) 0.048(1) Uani 1.00 d . . .
C(22) C 0.5934(5) 0.0238(4) 0.1892(5) 0.052(2) Uani 1.00 d . . .
C(23) C 0.4762(4) 0.0048(4) 0.1321(4) 0.041(1) Uani 1.00 d . . .
C(24) C 0.5786(5) 0.3066(4) 0.1691(4) 0.051(1) Uani 1.00 d . . .
C(25) C 0.6774(5) 0.3504(4) 0.2703(4) 0.056(1) Uani 1.00 d . . .
C(26) C 0.7664(5) 0.3320(4) 0.2522(5) 0.062(2) Uani 1.00 d . . .
C(27) C 0.7215(6) 0.2771(5) 0.1400(6) 0.070(2) Uani 1.00 d . . .
C(28) C 0.6051(6) 0.2607(5) 0.0886(4) 0.062(2) Uani 1.00 d . . .
C(29) C 0.0898(4) 0.3334(4) 0.4394(4) 0.041(1) Uani 1.00 d . . .
C(30) C 0.1220(4) 0.5119(4) 0.4551(4) 0.042(1) Uani 1.00 d . . .
C(31) C 0.2235(4) 0.5493(4) 0.4274(3) 0.035(1) Uani 1.00 d . . .
C(32) C 0.2517(4) 0.4677(4) 0.4057(3) 0.036(1) Uani 1.00 d . . .
C(33) C 0.2980(4) 0.6664(4) 0.4195(3) 0.038(1) Uani 1.00 d . . .
C(34) C 0.4237(5) 0.7237(4) 0.4319(4) 0.046(1) Uani 1.00 d . . .
C(35) C 0.4576(6) 0.8320(4) 0.4095(4) 0.060(2) Uani 1.00 d . . .
C(36) C 0.3530(6) 0.8393(4) 0.3832(4) 0.062(2) Uani 1.00 d . . .
C(37) C 0.2542(5) 0.7388(4) 0.3889(4) 0.050(1) Uani 1.00 d . . .
C(38) C 0.2216(8) 0.5408(5) 0.1588(5) 0.076(2) Uani 1.00 d . . .
C(39) C 0.3425(9) 0.6030(7) 0.1724(5) 0.086(3) Uani 1.00 d . . .
C(40) C 0.3730(9) 0.7048(8) 0.1533(6) 0.104(3) Uani 1.00 d . . .
C(41) C 0.268(1) 0.7102(7) 0.1252(5) 0.102(3) Uani 1.00 d . . .
C(42) C 0.1708(7) 0.6078(8) 0.1282(5) 0.089(2) Uani 1.00 d . . .
H(1) H 0.1254 0.0044 0.3914 0.0760 Uiso 1.00 calc . . .
H(2) H 0.1682 0.0231 0.6961 0.0760 Uiso 1.00 calc . . .
H(3) H 0.3031 0.3091 0.6031 0.0760 Uiso 1.00 calc . . .
H(4) H 0.3716 0.4235 0.7815 0.0760 Uiso 1.00 calc . . .
H(5) H 0.3960 0.4773 0.9773 0.0760 Uiso 1.00 calc . . .
H(6) H 0.2965 0.2949 1.0298 0.0760 Uiso 1.00 calc . . .
H(7) H 0.2056 0.1234 0.8639 0.0760 Uiso 1.00 calc . . .
H(8) H -0.0127 0.2002 0.6318 0.0760 Uiso 1.00 calc . . .
H(9) H 0.1174 0.4190 0.7066 0.0760 Uiso 1.00 calc . . .
H(10) H 0.1518 0.4732 0.9064 0.0760 Uiso 1.00 calc . . .
H(11) H 0.0434 0.2893 0.9556 0.0760 Uiso 1.00 calc . . .
H(12) H -0.0565 0.1213 0.7857 0.0760 Uiso 1.00 calc . . .
H(13) H 0.0685 0.0834 0.1104 0.0760 Uiso 1.00 calc . . .
H(14) H 0.2444 -0.0447 0.0271 0.0760 Uiso 1.00 calc . . .
H(15) H 0.3777 0.1537 0.3335 0.0760 Uiso 1.00 calc . . .
H(16) H 0.5472 0.1342 0.3823 0.0760 Uiso 1.00 calc . . .
H(17) H 0.7123 0.1043 0.3567 0.0760 Uiso 1.00 calc . . .
H(18) H 0.6378 0.0036 0.1568 0.0760 Uiso 1.00 calc . . .
H(19) H 0.4273 -0.0318 0.0559 0.0760 Uiso 1.00 calc . . .
H(20) H 0.5056 0.3069 0.1571 0.0760 Uiso 1.00 calc . . .
H(21) H 0.6837 0.3863 0.3386 0.0760 Uiso 1.00 calc . . .
H(22) H 0.8433 0.3537 0.3062 0.0760 Uiso 1.00 calc . . .
H(23) H 0.7626 0.2548 0.1048 0.0760 Uiso 1.00 calc . . .
H(24) H 0.5537 0.2252 0.0127 0.0760 Uiso 1.00 calc . . .
H(25) H 0.0434 0.2574 0.4447 0.0760 Uiso 1.00 calc . . .
H(26) H 0.0982 0.5644 0.4697 0.0760 Uiso 1.00 calc . . .
H(27) H 0.3216 0.4898 0.3876 0.0760 Uiso 1.00 calc . . .
H(28) H 0.4761 0.6955 0.4520 0.0760 Uiso 1.00 calc . . .
H(29) H 0.5362 0.8882 0.4115 0.0760 Uiso 1.00 calc . . .
H(30) H 0.3489 0.9012 0.3628 0.0760 Uiso 1.00 calc . . .
H(31) H 0.1730 0.7218 0.3742 0.0760 Uiso 1.00 calc . . .
H(32) H 0.1790 0.4660 0.1677 0.0760 Uiso 1.00 calc . . .
H(33) H 0.3981 0.5785 0.1942 0.0760 Uiso 1.00 calc . . .
H(34) H 0.4521 0.7624 0.1569 0.0760 Uiso 1.00 calc . . .
H(35) H 0.2634 0.7724 0.1061 0.0760 Uiso 1.00 calc . . .
H(36) H 0.0879 0.5863 0.1109 0.0760 Uiso 1.00 calc . . .

loop_
_atom_site_aniso_label
_atom_site_aniso_U_11
_atom_site_aniso_U_22
_atom_site_aniso_U_33
_atom_site_aniso_U_12
_atom_site_aniso_U_13
_atom_site_aniso_U_23
Cu 0.0329(3) 0.0335(3) 0.0339(3) 0.0197(2) 0.0147(2) 0.0079(2)
Fe(1) 0.0453(4) 0.0454(4) 0.0361(3) 0.0176(3) 0.0138(3) 0.0010(3)
Fe(2) 0.0349(3) 0.0374(3) 0.0339(3) 0.0196(3) 0.0145(3) 0.0088(2)
Fe(3) 0.0719(5) 0.0455(4) 0.0347(3) 0.0321(4) 0.0236(3) 0.0166(3)
O(1) 0.036(2) 0.044(2) 0.041(2) 0.022(1) 0.013(1) 0.006(1)
O(2) 0.071(3) 0.073(3) 0.053(2) 0.041(2) 0.027(2) 0.026(2)
O(3) 0.042(2) 0.063(2) 0.099(3) 0.012(2) 0.033(2) 0.001(2)
O(4) 0.035(2) 0.044(2) 0.049(2) 0.018(1) 0.018(1) 0.009(1)
O(5) 0.079(3) 0.067(2) 0.059(2) 0.044(2) 0.026(2) 0.025(2)
O(6) 0.042(2) 0.122(4) 0.064(3) 0.045(2) 0.017(2) 0.008(2)
N(1) 0.057(2) 0.040(2) 0.038(2) 0.029(2) 0.023(2) 0.015(2)
N(2) 0.097(4) 0.040(2) 0.053(3) 0.032(2) 0.033(3) 0.016(2)
N(3) 0.034(2) 0.036(2) 0.035(2) 0.019(2) 0.014(1) 0.007(1)
N(4) 0.051(2) 0.076(3) 0.037(2) 0.043(2) 0.006(2) -0.002(2)
N(5) 0.039(2) 0.040(2) 0.035(2) 0.024(2) 0.018(2) 0.012(1)
N(6) 0.046(2) 0.049(2) 0.052(2) 0.027(2) 0.029(2) 0.014(2)
N(7) 0.041(2) 0.037(2) 0.057(2) 0.020(2) 0.023(2) 0.003(2)
N(8) 0.039(2) 0.060(3) 0.045(2) 0.030(2) 0.015(2) 0.003(2)
C(1) 0.084(4) 0.042(3) 0.044(3) 0.034(3) 0.027(3) 0.011(2)
C(2) 0.072(4) 0.058(3) 0.046(3) 0.038(3) 0.030(3) 0.026(2)
C(3) 0.040(2) 0.051(3) 0.037(2) 0.027(2) 0.013(2) 0.009(2)
C(4) 0.045(2) 0.042(2) 0.038(2) 0.023(2) 0.015(2) 0.010(2)
C(5) 0.048(3) 0.074(4) 0.037(2) 0.035(3) 0.012(2) 0.005(2)
C(6) 0.038(3) 0.079(4) 0.064(4) 0.014(3) 0.014(3) -0.014(3)
C(7) 0.052(4) 0.126(7) 0.055(4) 0.030(4) -0.001(3) -0.035(4)
C(8) 0.111(6) 0.191(9) 0.026(3) 0.103(7) 0.014(3) 0.012(4)
C(9) 0.095(5) 0.118(6) 0.042(3) 0.075(5) 0.025(3) 0.024(3)
C(10) 0.053(3) 0.049(3) 0.055(3) 0.026(2) 0.014(2) 0.007(2)
C(11) 0.068(4) 0.051(3) 0.072(4) 0.034(3) 0.022(3) 0.014(3)
C(12) 0.073(4) 0.059(4) 0.079(4) 0.033(3) 0.026(3) -0.006(3)
C(13) 0.067(4) 0.085(4) 0.066(4) 0.036(3) 0.037(3) 0.014(3)
C(14) 0.052(3) 0.054(3) 0.069(4) 0.016(3) 0.024(3) 0.011(3)
C(15) 0.042(2) 0.062(3) 0.037(2) 0.037(2) 0.010(2) 0.005(2)
C(16) 0.049(3) 0.059(3) 0.033(2) 0.033(2) 0.012(2) 0.001(2)
C(17) 0.032(2) 0.032(2) 0.031(2) 0.016(2) 0.015(2) 0.009(2)
C(18) 0.030(2) 0.035(2) 0.032(2) 0.017(2) 0.010(2) 0.006(2)
C(19) 0.037(2) 0.037(2) 0.039(2) 0.022(2) 0.018(2) 0.010(2)
C(20) 0.046(2) 0.051(3) 0.038(2) 0.031(2) 0.019(2) 0.020(2)
C(21) 0.045(3) 0.057(3) 0.052(3) 0.033(2) 0.016(2) 0.024(2)
C(22) 0.048(3) 0.049(3) 0.078(4) 0.033(2) 0.032(3) 0.022(3)
C(23) 0.043(2) 0.036(2) 0.049(3) 0.022(2) 0.021(2) 0.006(2)
C(24) 0.058(3) 0.049(3) 0.058(3) 0.033(2) 0.025(3) 0.026(2)
C(25) 0.060(3) 0.043(3) 0.052(3) 0.024(2) 0.015(3) 0.007(2)
C(26) 0.040(3) 0.042(3) 0.084(4) 0.012(2) 0.016(3) 0.018(3)
C(27) 0.078(4) 0.063(4) 0.091(5) 0.034(3) 0.063(4) 0.035(3)
C(28) 0.081(4) 0.062(3) 0.046(3) 0.034(3) 0.032(3) 0.025(2)
C(29) 0.039(2) 0.045(2) 0.044(2) 0.022(2) 0.024(2) 0.015(2)
C(30) 0.048(3) 0.048(3) 0.045(2) 0.033(2) 0.022(2) 0.012(2)
C(31) 0.044(2) 0.041(2) 0.025(2) 0.025(2) 0.016(2) 0.008(2)
C(32) 0.039(2) 0.040(2) 0.039(2) 0.025(2) 0.020(2) 0.010(2)
C(33) 0.050(3) 0.039(2) 0.030(2) 0.027(2) 0.016(2) 0.010(2)
C(34) 0.051(3) 0.044(2) 0.039(2) 0.024(2) 0.016(2) 0.012(2)
C(35) 0.070(4) 0.042(3) 0.052(3) 0.017(3) 0.028(3) 0.012(2)
C(36) 0.097(5) 0.041(3) 0.053(3) 0.039(3) 0.031(3) 0.018(2)
C(37) 0.070(3) 0.047(3) 0.044(3) 0.039(3) 0.023(2) 0.014(2)
C(38) 0.117(6) 0.053(3) 0.038(3) 0.033(4) 0.031(3) 0.011(2)
C(39) 0.130(7) 0.105(6) 0.049(3) 0.077(6) 0.046(4) 0.023(4)
C(40) 0.133(8) 0.120(7) 0.055(4) 0.051(6) 0.057(5) 0.036(4)
C(41) 0.186(10) 0.081(5) 0.043(3) 0.076(6) 0.035(5) 0.034(3)
C(42) 0.093(5) 0.120(6) 0.036(3) 0.060(5) 0.005(3) 0.004(3)

loop_
_atom_type_symbol
_atom_type_description
_atom_type_scat_dispersion_real
_atom_type_scat_dispersion_imag
_atom_type_scat_source
C C 0.003 0.002
;International Tables for Crystallography
(1992, Vol. C, Tables 4.2.6.8 and 6.1.1.1)
;
H H 0.000 0.000
;International Tables for Crystallography
(1992, Vol. C, Table 6.1.1.2)
;
N N 0.006 0.003
;International Tables for Crystallography
(1992, Vol. C, Tables 4.2.6.8 and 6.1.1.1)
;
O O 0.011 0.006
;International Tables for Crystallography
(1992, Vol. C, Tables 4.2.6.8 and 6.1.1.1)
;
Fe Fe 0.346 0.844
;International Tables for Crystallography
(1992, Vol. C, Tables 4.2.6.8 and 6.1.1.1)
;
Cu Cu 0.320 1.265
;International Tables for Crystallography
(1992, Vol. C, Tables 4.2.6.8 and 6.1.1.1)
;

loop_
_geom_angle_atom_site_label_1
_geom_angle_atom_site_label_2
_geom_angle_atom_site_label_3
_geom_angle
_geom_angle_site_symmetry_1
_geom_angle_site_symmetry_2
_geom_angle_site_symmetry_3
_geom_angle_publ_flag
O(1) Cu O(4) 178.7(1) . . 0_555 yes
O(1) Cu N(1) 90.6(1) . . 0_555 yes
O(1) Cu N(3) 90.4(1) . . 0_555 yes
O(1) Cu N(5) 91.3(1) . . 0_555 yes
O(4) Cu N(1) 90.7(1) . . 0_555 yes
O(4) Cu N(3) 89.6(1) . . 0_555 yes
O(4) Cu N(5) 88.4(1) . . 0_555 yes
N(1) Cu N(3) 101.3(1) . . 0_555 yes
N(1) Cu N(5) 93.6(1) . . 0_555 yes
N(3) Cu N(5) 165.1(1) . . 0_555 yes
C(5) Fe(1) C(6) 40.8(2) . . 0_555 yes
C(5) Fe(1) C(7) 69.0(3) . . 0_555 yes
C(5) Fe(1) C(8) 69.0(2) . . 0_555 yes
C(5) Fe(1) C(9) 41.1(2) . . 0_555 yes
C(5) Fe(1) C(10) 110.2(2) . . 0_555 yes
C(5) Fe(1) C(11) 124.0(2) . . 0_555 yes
C(5) Fe(1) C(12) 158.4(3) . . 0_555 yes
C(5) Fe(1) C(13) 161.1(3) . . 0_555 yes
C(5) Fe(1) C(14) 126.1(2) . . 0_555 yes
C(6) Fe(1) C(7) 40.9(3) . . 0_555 yes
C(6) Fe(1) C(8) 68.5(3) . . 0_555 yes
C(6) Fe(1) C(9) 68.8(3) . . 0_555 yes
C(6) Fe(1) C(10) 124.1(3) . . 0_555 yes
C(6) Fe(1) C(11) 107.0(3) . . 0_555 yes
C(6) Fe(1) C(12) 120.9(3) . . 0_555 yes
C(6) Fe(1) C(13) 156.0(3) . . 0_555 yes
C(6) Fe(1) C(14) 161.1(2) . . 0_555 yes
C(7) Fe(1) C(8) 40.5(3) . . 0_555 yes
C(7) Fe(1) C(9) 69.0(4) . . 0_555 yes
C(7) Fe(1) C(10) 158.1(3) . . 0_555 yes
C(7) Fe(1) C(11) 120.7(3) . . 0_555 yes
C(7) Fe(1) C(12) 104.2(3) . . 0_555 yes
C(7) Fe(1) C(13) 119.8(3) . . 0_555 yes
C(7) Fe(1) C(14) 157.7(3) . . 0_555 yes
C(8) Fe(1) C(9) 41.3(3) . . 0_555 yes
C(8) Fe(1) C(10) 161.1(4) . . 0_555 yes
C(8) Fe(1) C(11) 156.0(3) . . 0_555 yes
C(8) Fe(1) C(12) 119.8(3) . . 0_555 yes
C(8) Fe(1) C(13) 106.0(3) . . 0_555 yes
C(8) Fe(1) C(14) 124.1(3) . . 0_555 yes
C(9) Fe(1) C(10) 125.8(2) . . 0_555 yes
C(9) Fe(1) C(11) 161.2(2) . . 0_555 yes
C(9) Fe(1) C(12) 157.4(3) . . 0_555 yes
C(9) Fe(1) C(13) 123.3(3) . . 0_555 yes
C(9) Fe(1) C(14) 110.3(3) . . 0_555 yes
C(10) Fe(1) C(11) 40.3(2) . . 0_555 yes
C(10) Fe(1) C(12) 68.1(2) . . 0_555 yes
C(10) Fe(1) C(13) 68.3(2) . . 0_555 yes
C(10) Fe(1) C(14) 40.1(2) . . 0_555 yes
C(11) Fe(1) C(12) 40.7(3) . . 0_555 yes
C(11) Fe(1) C(13) 68.0(3) . . 0_555 yes
C(11) Fe(1) C(14) 67.4(2) . . 0_555 yes
C(12) Fe(1) C(13) 40.0(3) . . 0_555 yes
C(12) Fe(1) C(14) 67.5(2) . . 0_555 yes
C(13) Fe(1) C(14) 40.6(2) . . 0_555 yes
C(19) Fe(2) C(20) 41.1(2) . . 0_555 yes
C(19) Fe(2) C(21) 68.8(2) . . 0_555 yes
C(19) Fe(2) C(22) 68.6(2) . . 0_555 yes
C(19) Fe(2) C(23) 41.4(2) . . 0_555 yes
C(19) Fe(2) C(24) 108.1(2) . . 0_555 yes
C(19) Fe(2) C(25) 123.5(2) . . 0_555 yes
C(19) Fe(2) C(26) 159.9(2) . . 0_555 yes
C(19) Fe(2) C(27) 158.1(2) . . 0_555 yes
C(19) Fe(2) C(28) 122.5(2) . . 0_555 yes
C(20) Fe(2) C(21) 41.0(2) . . 0_555 yes
C(20) Fe(2) C(22) 68.5(2) . . 0_555 yes
C(20) Fe(2) C(23) 69.3(2) . . 0_555 yes
C(20) Fe(2) C(24) 122.1(2) . . 0_555 yes
C(20) Fe(2) C(25) 107.0(2) . . 0_555 yes
C(20) Fe(2) C(26) 123.1(2) . . 0_555 yes
C(20) Fe(2) C(27) 159.7(3) . . 0_555 yes
C(20) Fe(2) C(28) 157.9(2) . . 0_555 yes
C(21) Fe(2) C(22) 40.2(2) . . 0_555 yes
C(21) Fe(2) C(23) 68.5(2) . . 0_555 yes
C(21) Fe(2) C(24) 157.7(2) . . 0_555 yes
C(21) Fe(2) C(25) 122.0(2) . . 0_555 yes
C(21) Fe(2) C(26) 107.2(2) . . 0_555 yes
C(21) Fe(2) C(27) 123.6(3) . . 0_555 yes
C(21) Fe(2) C(28) 160.2(2) . . 0_555 yes
C(22) Fe(2) C(23) 40.5(2) . . 0_555 yes
C(22) Fe(2) C(24) 161.1(2) . . 0_555 yes
C(22) Fe(2) C(25) 157.5(2) . . 0_555 yes
C(22) Fe(2) C(26) 121.9(2) . . 0_555 yes
C(22) Fe(2) C(27) 108.2(2) . . 0_555 yes
C(22) Fe(2) C(28) 124.7(2) . . 0_555 yes
C(23) Fe(2) C(24) 124.7(2) . . 0_555 yes
C(23) Fe(2) C(25) 160.7(2) . . 0_555 yes
C(23) Fe(2) C(26) 157.2(2) . . 0_555 yes
C(23) Fe(2) C(27) 122.0(2) . . 0_555 yes
C(23) Fe(2) C(28) 108.2(2) . . 0_555 yes
C(24) Fe(2) C(25) 40.0(2) . . 0_555 yes
C(24) Fe(2) C(26) 67.7(2) . . 0_555 yes
C(24) Fe(2) C(27) 67.5(2) . . 0_555 yes
C(24) Fe(2) C(28) 40.1(2) . . 0_555 yes
C(25) Fe(2) C(26) 40.7(2) . . 0_555 yes
C(25) Fe(2) C(27) 67.9(2) . . 0_555 yes
C(25) Fe(2) C(28) 67.6(2) . . 0_555 yes
C(26) Fe(2) C(27) 40.4(2) . . 0_555 yes
C(26) Fe(2) C(28) 67.9(2) . . 0_555 yes
C(27) Fe(2) C(28) 40.3(3) . . 0_555 yes
C(33) Fe(3) C(34) 41.1(2) . . 0_555 yes
C(33) Fe(3) C(35) 69.0(2) . . 0_555 yes
C(33) Fe(3) C(36) 68.4(2) . . 0_555 yes
C(33) Fe(3) C(37) 41.1(2) . . 0_555 yes
C(33) Fe(3) C(38) 109.5(2) . . 0_555 yes
C(33) Fe(3) C(39) 125.2(3) . . 0_555 yes
C(33) Fe(3) C(40) 159.1(4) . . 0_555 yes
C(33) Fe(3) C(41) 159.2(4) . . 0_555 yes
C(33) Fe(3) C(42) 123.4(3) . . 0_555 yes
C(34) Fe(3) C(35) 41.3(2) . . 0_555 yes
C(34) Fe(3) C(36) 68.6(2) . . 0_555 yes
C(34) Fe(3) C(37) 69.0(2) . . 0_555 yes
C(34) Fe(3) C(38) 122.3(2) . . 0_555 yes
C(34) Fe(3) C(39) 108.1(3) . . 0_555 yes
C(34) Fe(3) C(40) 122.2(3) . . 0_555 yes
C(34) Fe(3) C(41) 158.6(4) . . 0_555 yes
C(34) Fe(3) C(42) 158.8(3) . . 0_555 yes
C(35) Fe(3) C(36) 40.3(2) . . 0_555 yes
C(35) Fe(3) C(37) 68.4(2) . . 0_555 yes
C(35) Fe(3) C(38) 157.0(3) . . 0_555 yes
C(35) Fe(3) C(39) 121.9(3) . . 0_555 yes
C(35) Fe(3) C(40) 106.5(3) . . 0_555 yes
C(35) Fe(3) C(41) 122.4(3) . . 0_555 yes
C(35) Fe(3) C(42) 159.1(3) . . 0_555 yes
C(36) Fe(3) C(37) 40.3(2) . . 0_555 yes
C(36) Fe(3) C(38) 162.2(3) . . 0_555 yes
C(36) Fe(3) C(39) 156.7(3) . . 0_555 yes
C(36) Fe(3) C(40) 122.2(3) . . 0_555 yes
C(36) Fe(3) C(41) 108.0(3) . . 0_555 yes
C(36) Fe(3) C(42) 124.3(3) . . 0_555 yes
C(37) Fe(3) C(38) 126.5(3) . . 0_555 yes
C(37) Fe(3) C(39) 162.0(3) . . 0_555 yes
C(37) Fe(3) C(40) 158.1(3) . . 0_555 yes
C(37) Fe(3) C(41) 122.9(3) . . 0_555 yes
C(37) Fe(3) C(42) 108.8(3) . . 0_555 yes
C(38) Fe(3) C(39) 39.0(3) . . 0_555 yes
C(38) Fe(3) C(40) 66.2(3) . . 0_555 yes
C(38) Fe(3) C(41) 67.3(3) . . 0_555 yes
C(38) Fe(3) C(42) 40.9(3) . . 0_555 yes
C(39) Fe(3) C(40) 38.6(3) . . 0_555 yes
C(39) Fe(3) C(41) 66.2(3) . . 0_555 yes
C(39) Fe(3) C(42) 67.1(3) . . 0_555 yes
C(40) Fe(3) C(41) 40.4(4) . . 0_555 yes
C(40) Fe(3) C(42) 67.8(3) . . 0_555 yes
C(41) Fe(3) C(42) 40.4(3) . . 0_555 yes
Cu O(1) N(7) 115.0(3) . . 0_555 yes
Cu O(4) N(8) 114.7(3) . . 0_555 yes
Cu N(1) C(1) 118.8(3) . . 0_555 yes
Cu N(1) C(4) 123.8(3) . . 0_555 yes
C(1) N(1) C(4) 116.1(4) . . 0_555 yes
C(1) N(2) C(2) 115.7(4) . . 0_555 yes
Cu N(3) C(15) 120.3(3) . . 0_555 yes
Cu N(3) C(18) 122.8(3) . . 0_555 yes
C(15) N(3) C(18) 116.6(4) . . 0_555 yes
C(15) N(4) C(16) 116.7(4) . . 0_555 yes
Cu N(5) C(29) 123.1(3) . . 0_555 yes
Cu N(5) C(32) 119.3(3) . . 0_555 yes
C(29) N(5) C(32) 116.2(4) . . 0_555 yes
C(29) N(6) C(30) 117.0(4) . . 0_555 yes
O(1) N(7) O(2) 118.4(4) . . 0_555 yes
O(1) N(7) O(3) 118.5(4) . . 0_555 yes
O(2) N(7) O(3) 123.2(5) . . 0_555 yes
O(4) N(8) O(5) 118.7(4) . . 0_555 yes
O(4) N(8) O(6) 117.3(5) . . 0_555 yes
O(5) N(8) O(6) 124.0(5) . . 0_555 yes
N(1) C(1) N(2) 126.2(4) . . 0_555 yes
N(2) C(2) C(3) 123.3(4) . . 0_555 yes
C(2) C(3) C(4) 114.8(4) . . 0_555 yes
C(2) C(3) C(5) 121.9(5) . . 0_555 yes
C(4) C(3) C(5) 123.3(4) . . 0_555 yes
N(1) C(4) C(3) 123.6(4) . . 0_555 yes
Fe(1) C(5) C(3) 125.0(3) . . 0_555 yes
Fe(1) C(5) C(6) 68.8(3) . . 0_555 yes
Fe(1) C(5) C(9) 69.1(3) . . 0_555 yes
C(3) C(5) C(6) 127.1(5) . . 0_555 yes
C(3) C(5) C(9) 125.6(5) . . 0_555 yes
C(6) C(5) C(9) 107.2(5) . . 0_555 yes
Fe(1) C(6) C(5) 70.3(3) . . 0_555 yes
Fe(1) C(6) C(7) 69.0(4) . . 0_555 yes
C(5) C(6) C(7) 108.5(7) . . 0_555 yes
Fe(1) C(7) C(6) 70.1(3) . . 0_555 yes
Fe(1) C(7) C(8) 70.4(4) . . 0_555 yes
C(6) C(7) C(8) 108.6(7) . . 0_555 yes
Fe(1) C(8) C(7) 69.1(4) . . 0_555 yes
Fe(1) C(8) C(9) 69.7(4) . . 0_555 yes
C(7) C(8) C(9) 108.2(6) . . 0_555 yes
Fe(1) C(9) C(5) 69.8(3) . . 0_555 yes
Fe(1) C(9) C(8) 69.0(4) . . 0_555 yes
C(5) C(9) C(8) 107.4(7) . . 0_555 yes
Fe(1) C(10) C(11) 69.4(3) . . 0_555 yes
Fe(1) C(10) C(14) 69.4(3) . . 0_555 yes
C(11) C(10) C(14) 107.1(5) . . 0_555 yes
Fe(1) C(11) C(10) 70.2(3) . . 0_555 yes
Fe(1) C(11) C(12) 69.5(4) . . 0_555 yes
C(10) C(11) C(12) 108.1(5) . . 0_555 yes
Fe(1) C(12) C(11) 69.8(3) . . 0_555 yes
Fe(1) C(12) C(13) 70.3(4) . . 0_555 yes
C(11) C(12) C(13) 108.4(5) . . 0_555 yes
Fe(1) C(13) C(12) 69.7(4) . . 0_555 yes
Fe(1) C(13) C(14) 69.3(3) . . 0_555 yes
C(12) C(13) C(14) 107.0(5) . . 0_555 yes
Fe(1) C(14) C(10) 70.5(3) . . 0_555 yes
Fe(1) C(14) C(13) 70.1(3) . . 0_555 yes
C(10) C(14) C(13) 109.3(5) . . 0_555 yes
N(3) C(15) N(4) 125.4(4) . . 0_555 yes
N(4) C(16) C(17) 123.4(4) . . 0_555 yes
C(16) C(17) C(18) 115.4(4) . . 0_555 yes
C(16) C(17) C(19) 121.9(4) . . 0_555 yes
C(18) C(17) C(19) 122.7(4) . . 0_555 yes
N(3) C(18) C(17) 122.4(4) . . 0_555 yes
Fe(2) C(19) C(17) 122.3(3) . . 0_555 yes
Fe(2) C(19) C(20) 69.8(2) . . 0_555 yes
Fe(2) C(19) C(23) 69.7(2) . . 0_555 yes
C(17) C(19) C(20) 126.5(4) . . 0_555 yes
C(17) C(19) C(23) 125.3(4) . . 0_555 yes
C(20) C(19) C(23) 108.0(4) . . 0_555 yes
Fe(2) C(20) C(19) 69.1(2) . . 0_555 yes
Fe(2) C(20) C(21) 70.2(3) . . 0_555 yes
C(19) C(20) C(21) 107.5(4) . . 0_555 yes
Fe(2) C(21) C(20) 68.8(3) . . 0_555 yes
Fe(2) C(21) C(22) 69.7(3) . . 0_555 yes
C(20) C(21) C(22) 107.9(4) . . 0_555 yes
Fe(2) C(22) C(21) 70.1(3) . . 0_555 yes
Fe(2) C(22) C(23) 69.3(3) . . 0_555 yes
C(21) C(22) C(23) 109.2(4) . . 0_555 yes
Fe(2) C(23) C(19) 68.9(2) . . 0_555 yes
Fe(2) C(23) C(22) 70.2(3) . . 0_555 yes
C(19) C(23) C(22) 107.4(4) . . 0_555 yes
Fe(2) C(24) C(25) 69.6(3) . . 0_555 yes
Fe(2) C(24) C(28) 69.6(3) . . 0_555 yes
C(25) C(24) C(28) 108.3(5) . . 0_555 yes
Fe(2) C(25) C(24) 70.4(3) . . 0_555 yes
Fe(2) C(25) C(26) 69.2(3) . . 0_555 yes
C(24) C(25) C(26) 107.8(5) . . 0_555 yes
Fe(2) C(26) C(25) 70.2(3) . . 0_555 yes
Fe(2) C(26) C(27) 70.0(3) . . 0_555 yes
C(25) C(26) C(27) 107.8(5) . . 0_555 yes
Fe(2) C(27) C(26) 69.6(3) . . 0_555 yes
Fe(2) C(27) C(28) 70.1(3) . . 0_555 yes
C(26) C(27) C(28) 108.1(5) . . 0_555 yes
Fe(2) C(28) C(24) 70.4(3) . . 0_555 yes
Fe(2) C(28) C(27) 69.6(3) . . 0_555 yes
C(24) C(28) C(27) 108.0(5) . . 0_555 yes
N(5) C(29) N(6) 125.3(4) . . 0_555 yes
N(6) C(30) C(31) 122.9(4) . . 0_555 yes
C(30) C(31) C(32) 115.4(4) . . 0_555 yes
C(30) C(31) C(33) 124.0(4) . . 0_555 yes
C(32) C(31) C(33) 120.6(4) . . 0_555 yes
N(5) C(32) C(31) 123.2(4) . . 0_555 yes
Fe(3) C(33) C(31) 122.4(3) . . 0_555 yes
Fe(3) C(33) C(34) 69.1(3) . . 0_555 yes
Fe(3) C(33) C(37) 70.1(3) . . 0_555 yes
C(31) C(33) C(34) 125.9(4) . . 0_555 yes
C(31) C(33) C(37) 126.0(4) . . 0_555 yes
C(34) C(33) C(37) 107.9(4) . . 0_555 yes
Fe(3) C(34) C(33) 69.8(3) . . 0_555 yes
Fe(3) C(34) C(35) 70.0(3) . . 0_555 yes
C(33) C(34) C(35) 107.8(5) . . 0_555 yes
Fe(3) C(35) C(34) 68.7(3) . . 0_555 yes
Fe(3) C(35) C(36) 70.0(3) . . 0_555 yes
C(34) C(35) C(36) 107.5(5) . . 0_555 yes
Fe(3) C(36) C(35) 69.7(3) . . 0_555 yes
Fe(3) C(36) C(37) 70.0(3) . . 0_555 yes
C(35) C(36) C(37) 109.4(5) . . 0_555 yes
Fe(3) C(37) C(33) 68.9(3) . . 0_555 yes
Fe(3) C(37) C(36) 69.7(3) . . 0_555 yes
C(33) C(37) C(36) 107.5(5) . . 0_555 yes
Fe(3) C(38) C(39) 70.1(4) . . 0_555 yes
Fe(3) C(38) C(42) 69.4(3) . . 0_555 yes
C(39) C(38) C(42) 107.6(6) . . 0_555 yes
Fe(3) C(39) C(38) 70.9(4) . . 0_555 yes
Fe(3) C(39) C(40) 70.2(4) . . 0_555 yes
C(38) C(39) C(40) 110.6(8) . . 0_555 yes
Fe(3) C(40) C(39) 71.2(4) . . 0_555 yes
Fe(3) C(40) C(41) 69.5(4) . . 0_555 yes
C(39) C(40) C(41) 107.9(8) . . 0_555 yes
Fe(3) C(41) C(40) 70.1(4) . . 0_555 yes
Fe(3) C(41) C(42) 70.9(4) . . 0_555 yes
C(40) C(41) C(42) 108.5(7) . . 0_555 yes
Fe(3) C(42) C(38) 69.7(3) . . 0_555 yes
Fe(3) C(42) C(41) 68.7(4) . . 0_555 yes
C(38) C(42) C(41) 105.3(7) . . 0_555 yes

loop_
_geom_bond_atom_site_label_1
_geom_bond_atom_site_label_2
_geom_bond_distance
_geom_bond_site_symmetry_1
_geom_bond_site_symmetry_2
_geom_bond_publ_flag
Cu O(1) 1.987(3) . . yes
Cu O(4) 1.979(3) . . yes
Cu N(1) 2.276(4) . . yes
Cu N(3) 2.035(3) . . yes
Cu N(5) 2.036(3) . . yes
Fe(1) C(5) 2.041(5) . . yes
Fe(1) C(6) 2.021(6) . . yes
Fe(1) C(7) 2.006(6) . . yes
Fe(1) C(8) 2.022(7) . . yes
Fe(1) C(9) 2.031(7) . . yes
Fe(1) C(10) 2.048(5) . . yes
Fe(1) C(11) 2.038(6) . . yes
Fe(1) C(12) 2.035(7) . . yes
Fe(1) C(13) 2.043(6) . . yes
Fe(1) C(14) 2.033(6) . . yes
Fe(2) C(19) 2.027(4) . . yes
Fe(2) C(20) 2.037(4) . . yes
Fe(2) C(21) 2.056(5) . . yes
Fe(2) C(22) 2.051(5) . . yes
Fe(2) C(23) 2.038(4) . . yes
Fe(2) C(24) 2.056(5) . . yes
Fe(2) C(25) 2.046(5) . . yes
Fe(2) C(26) 2.033(5) . . yes
Fe(2) C(27) 2.038(5) . . yes
Fe(2) C(28) 2.045(5) . . yes
Fe(3) C(33) 2.031(4) . . yes
Fe(3) C(34) 2.021(5) . . yes
Fe(3) C(35) 2.039(5) . . yes
Fe(3) C(36) 2.043(5) . . yes
Fe(3) C(37) 2.047(5) . . yes
Fe(3) C(38) 2.044(6) . . yes
Fe(3) C(39) 2.033(7) . . yes
Fe(3) C(40) 2.020(7) . . yes
Fe(3) C(41) 2.013(6) . . yes
Fe(3) C(42) 2.040(6) . . yes
O(1) N(7) 1.290(5) . . yes
O(2) N(7) 1.237(5) . . yes
O(3) N(7) 1.215(5) . . yes
O(4) N(8) 1.294(5) . . yes
O(5) N(8) 1.234(6) . . yes
O(6) N(8) 1.217(5) . . yes
N(1) C(1) 1.334(6) . . yes
N(1) C(4) 1.328(5) . . yes
N(2) C(1) 1.324(6) . . yes
N(2) C(2) 1.345(6) . . yes
N(3) C(15) 1.347(5) . . yes
N(3) C(18) 1.343(5) . . yes
N(4) C(15) 1.324(6) . . yes
N(4) C(16) 1.326(6) . . yes
N(5) C(29) 1.353(5) . . yes
N(5) C(32) 1.335(5) . . yes
N(6) C(29) 1.315(6) . . yes
N(6) C(30) 1.341(6) . . yes
C(2) C(3) 1.383(7) . . yes
C(3) C(4) 1.380(6) . . yes
C(3) C(5) 1.469(6) . . yes
C(5) C(6) 1.417(8) . . yes
C(5) C(9) 1.428(8) . . yes
C(6) C(7) 1.408(9) . . yes
C(7) C(8) 1.39(1) . . yes
C(8) C(9) 1.428(10) . . yes
C(10) C(11) 1.408(7) . . yes
C(10) C(14) 1.398(8) . . yes
C(11) C(12) 1.416(9) . . yes
C(12) C(13) 1.396(9) . . yes
C(13) C(14) 1.415(8) . . yes
C(16) C(17) 1.393(6) . . yes
C(17) C(18) 1.380(5) . . yes
C(17) C(19) 1.471(6) . . yes
C(19) C(20) 1.427(6) . . yes
C(19) C(23) 1.437(6) . . yes
C(20) C(21) 1.434(6) . . yes
C(21) C(22) 1.411(7) . . yes
C(22) C(23) 1.415(7) . . yes
C(24) C(25) 1.402(7) . . yes
C(24) C(28) 1.406(8) . . yes
C(25) C(26) 1.418(8) . . yes
C(26) C(27) 1.404(8) . . yes
C(27) C(28) 1.407(9) . . yes
C(30) C(31) 1.383(6) . . yes
C(31) C(32) 1.382(6) . . yes
C(31) C(33) 1.469(6) . . yes
C(33) C(34) 1.421(7) . . yes
C(33) C(37) 1.430(6) . . yes
C(34) C(35) 1.433(7) . . yes
C(35) C(36) 1.406(9) . . yes
C(36) C(37) 1.410(8) . . yes
C(38) C(39) 1.36(1) . . yes
C(38) C(42) 1.43(1) . . yes
C(39) C(40) 1.34(1) . . yes
C(40) C(41) 1.39(1) . . yes
C(41) C(42) 1.40(1) . . yes

loop_
_geom_contact_atom_site_label_1
_geom_contact_atom_site_label_2
_geom_contact_distance
_geom_contact_site_symmetry_1
_geom_contact_site_symmetry_2
_geom_contact_publ_flag
O(1) O(3) 3.409(5) . 2_666 ?
O(1) C(34) 3.419(6) . 2_666 ?
O(3) C(32) 3.055(6) . 2_666 ?
O(3) N(5) 3.373(5) . 2_666 ?
O(3) C(31) 3.541(6) . 2_666 ?
O(4) C(2) 3.363(6) . 2_556 ?
O(5) N(4) 3.506(6) . 2_555 ?
O(6) C(16) 3.179(6) . 2_555 ?
O(6) C(22) 3.208(6) . 1_455 ?
O(6) N(4) 3.328(6) . 2_555 ?
O(6) C(27) 3.527(8) . 1_455 ?
O(6) C(2) 3.593(7) . 2_556 ?
N(2) C(10) 3.586(7) . 2_556 ?
N(4) C(15) 3.351(6) . 2_555 ?
N(4) N(8) 3.389(5) . 2_555 ?
N(4) N(4) 3.519(8) . 2_555 ?
N(6) C(30) 3.494(6) . 2_566 ?
C(1) C(10) 3.589(7) . 2_556 ?
C(7) C(7) 3.22(1) . 2_667 ?
C(25) C(30) 3.485(7) . 2_666 ?
C(28) C(40) 3.391(8) . 2_665 ?

loop_
_geom_torsion_atom_site_label_1
_geom_torsion_atom_site_label_2
_geom_torsion_atom_site_label_3
_geom_torsion_atom_site_label_4
_geom_torsion
_geom_torsion_site_symmetry_1
_geom_torsion_site_symmetry_2
_geom_torsion_site_symmetry_3
_geom_torsion_site_symmetry_4
_geom_torsion_publ_flag
Cu O(1) N(7) O(2) 4.5(5) 0_555 5_1 5_555 55_5 yes
Cu O(1) N(7) O(3) -175.6(3) 0_555 5_1 5_555 55_5 yes
Cu O(4) N(8) O(5) 13.4(5) 0_555 5_1 5_555 55_5 yes
Cu O(4) N(8) O(6) -167.3(3) 0_555 5_1 5_555 55_5 yes
Cu N(1) C(1) N(2) -169.2(5) 0_555 5_1 5_555 55_5 yes
Cu N(1) C(4) C(3) 164.7(4) 0_555 5_1 5_555 55_5 yes
Cu N(3) C(15) N(4) 174.2(4) 0_555 5_1 5_555 55_5 yes
Cu N(3) C(18) C(17) -172.2(3) 0_555 5_1 5_555 55_5 yes
Cu N(5) C(29) N(6) -164.1(4) 0_555 5_1 5_555 55_5 yes
Cu N(5) C(32) C(31) 164.3(3) 0_555 5_1 5_555 55_5 yes
Fe(1) C(5) C(3) C(2) -94.6(6) 0_555 5_1 5_555 55_5 yes
Fe(1) C(5) C(3) C(4) 86.4(6) 0_555 5_1 5_555 55_5 yes
Fe(1) C(5) C(6) C(7) 58.6(5) 0_555 5_1 5_555 55_5 yes
Fe(1) C(5) C(9) C(8) -59.0(5) 0_555 5_1 5_555 55_5 yes
Fe(1) C(6) C(5) C(3) 118.6(5) 0_555 5_1 5_555 55_5 yes
Fe(1) C(6) C(5) C(9) -58.6(4) 0_555 5_1 5_555 55_5 yes
Fe(1) C(6) C(7) C(8) 60.1(6) 0_555 5_1 5_555 55_5 yes
Fe(1) C(7) C(6) C(5) -59.4(4) 0_555 5_1 5_555 55_5 yes
Fe(1) C(7) C(8) C(9) 58.9(5) 0_555 5_1 5_555 55_5 yes
Fe(1) C(8) C(7) C(6) -59.9(5) 0_555 5_1 5_555 55_5 yes
Fe(1) C(8) C(9) C(5) 59.5(4) 0_555 5_1 5_555 55_5 yes
Fe(1) C(9) C(5) C(3) -118.8(5) 0_555 5_1 5_555 55_5 yes
Fe(1) C(9) C(5) C(6) 58.4(4) 0_555 5_1 5_555 55_5 yes
Fe(1) C(9) C(8) C(7) -58.5(6) 0_555 5_1 5_555 55_5 yes
Fe(1) C(10) C(11) C(12) -59.4(4) 0_555 5_1 5_555 55_5 yes
Fe(1) C(10) C(14) C(13) 59.5(5) 0_555 5_1 5_555 55_5 yes
Fe(1) C(11) C(10) C(14) 59.4(4) 0_555 5_1 5_555 55_5 yes
Fe(1) C(11) C(12) C(13) -59.9(5) 0_555 5_1 5_555 55_5 yes
Fe(1) C(12) C(11) C(10) 59.9(4) 0_555 5_1 5_555 55_5 yes
Fe(1) C(12) C(13) C(14) -59.5(5) 0_555 5_1 5_555 55_5 yes
Fe(1) C(13) C(12) C(11) 59.6(5) 0_555 5_1 5_555 55_5 yes
Fe(1) C(13) C(14) C(10) -59.8(4) 0_555 5_1 5_555 55_5 yes
Fe(1) C(14) C(10) C(11) -59.5(4) 0_555 5_1 5_555 55_5 yes
Fe(1) C(14) C(13) C(12) 59.7(5) 0_555 5_1 5_555 55_5 yes
Fe(2) C(19) C(17) C(16) 95.4(5) 0_555 5_1 5_555 55_5 yes
Fe(2) C(19) C(17) C(18) -81.7(5) 0_555 5_1 5_555 55_5 yes
Fe(2) C(19) C(20) C(21) -60.0(3) 0_555 5_1 5_555 55_5 yes
Fe(2) C(19) C(23) C(22) 60.0(3) 0_555 5_1 5_555 55_5 yes
Fe(2) C(20) C(19) C(17) -115.8(4) 0_555 5_1 5_555 55_5 yes
Fe(2) C(20) C(19) C(23) 59.4(3) 0_555 5_1 5_555 55_5 yes
Fe(2) C(20) C(21) C(22) -58.9(3) 0_555 5_1 5_555 55_5 yes
Fe(2) C(21) C(20) C(19) 59.3(3) 0_555 5_1 5_555 55_5 yes
Fe(2) C(21) C(22) C(23) -58.4(3) 0_555 5_1 5_555 55_5 yes
Fe(2) C(22) C(21) C(20) 58.3(3) 0_555 5_1 5_555 55_5 yes
Fe(2) C(22) C(23) C(19) -59.1(3) 0_555 5_1 5_555 55_5 yes
Fe(2) C(23) C(19) C(17) 115.8(4) 0_555 5_1 5_555 55_5 yes
Fe(2) C(23) C(19) C(20) -59.5(3) 0_555 5_1 5_555 55_5 yes
Fe(2) C(23) C(22) C(21) 58.9(3) 0_555 5_1 5_555 55_5 yes
Fe(2) C(24) C(25) C(26) 59.3(4) 0_555 5_1 5_555 55_5 yes
Fe(2) C(24) C(28) C(27) -59.6(4) 0_555 5_1 5_555 55_5 yes
Fe(2) C(25) C(24) C(28) -59.0(4) 0_555 5_1 5_555 55_5 yes
Fe(2) C(25) C(26) C(27) 60.1(4) 0_555 5_1 5_555 55_5 yes
Fe(2) C(26) C(25) C(24) -60.1(4) 0_555 5_1 5_555 55_5 yes
Fe(2) C(26) C(27) C(28) 59.8(4) 0_555 5_1 5_555 55_5 yes
Fe(2) C(27) C(26) C(25) -60.2(4) 0_555 5_1 5_555 55_5 yes
Fe(2) C(27) C(28) C(24) 60.1(4) 0_555 5_1 5_555 55_5 yes
Fe(2) C(28) C(24) C(25) 59.0(4) 0_555 5_1 5_555 55_5 yes
Fe(2) C(28) C(27) C(26) -59.5(4) 0_555 5_1 5_555 55_5 yes
Fe(3) C(33) C(31) C(30) -118.4(4) 0_555 5_1 5_555 55_5 yes
Fe(3) C(33) C(31) C(32) 60.9(5) 0_555 5_1 5_555 55_5 yes
Fe(3) C(33) C(34) C(35) 60.0(3) 0_555 5_1 5_555 55_5 yes
Fe(3) C(33) C(37) C(36) -59.2(4) 0_555 5_1 5_555 55_5 yes
Fe(3) C(34) C(33) C(31) 115.5(4) 0_555 5_1 5_555 55_5 yes
Fe(3) C(34) C(33) C(37) -59.6(3) 0_555 5_1 5_555 55_5 yes
Fe(3) C(34) C(35) C(36) 59.5(4) 0_555 5_1 5_555 55_5 yes
Fe(3) C(35) C(34) C(33) -59.9(3) 0_555 5_1 5_555 55_5 yes
Fe(3) C(35) C(36) C(37) 58.9(4) 0_555 5_1 5_555 55_5 yes
Fe(3) C(36) C(35) C(34) -58.6(3) 0_555 5_1 5_555 55_5 yes
Fe(3) C(36) C(37) C(33) 58.7(3) 0_555 5_1 5_555 55_5 yes
Fe(3) C(37) C(33) C(31) -116.1(4) 0_555 5_1 5_555 55_5 yes
Fe(3) C(37) C(33) C(34) 59.0(3) 0_555 5_1 5_555 55_5 yes
Fe(3) C(37) C(36) C(35) -58.7(4) 0_555 5_1 5_555 55_5 yes
Fe(3) C(38) C(39) C(40) -59.2(5) 0_555 5_1 5_555 55_5 yes
Fe(3) C(38) C(42) C(41) 59.8(4) 0_555 5_1 5_555 55_5 yes
Fe(3) C(39) C(38) C(42) 59.5(4) 0_555 5_1 5_555 55_5 yes
Fe(3) C(39) C(40) C(41) -60.1(5) 0_555 5_1 5_555 55_5 yes
Fe(3) C(40) C(39) C(38) 59.6(5) 0_555 5_1 5_555 55_5 yes
Fe(3) C(40) C(41) C(42) -60.7(5) 0_555 5_1 5_555 55_5 yes
Fe(3) C(41) C(40) C(39) 61.1(5) 0_555 5_1 5_555 55_5 yes
Fe(3) C(41) C(42) C(38) -60.5(4) 0_555 5_1 5_555 55_5 yes
Fe(3) C(42) C(38) C(39) -59.9(4) 0_555 5_1 5_555 55_5 yes
Fe(3) C(42) C(41) C(40) 60.3(5) 0_555 5_1 5_555 55_5 yes
O(1) Cu O(4) N(8) -9(5) 0_555 5_1 5_555 55_5 yes
O(1) Cu N(1) C(1) -130.5(4) 0_555 5_1 5_555 55_5 yes
O(1) Cu N(1) C(4) 63.0(4) 0_555 5_1 5_555 55_5 yes
O(1) Cu N(3) C(15) -141.2(4) 0_555 5_1 5_555 55_5 yes
O(1) Cu N(3) C(18) 32.0(3) 0_555 5_1 5_555 55_5 yes
O(1) Cu N(5) C(29) -150.3(4) 0_555 5_1 5_555 55_5 yes
O(1) Cu N(5) C(32) 43.9(3) 0_555 5_1 5_555 55_5 yes
O(4) Cu O(1) N(7) -22(5) 0_555 5_1 5_555 55_5 yes
O(4) Cu N(1) C(1) 49.8(4) 0_555 5_1 5_555 55_5 yes
O(4) Cu N(1) C(4) -116.7(4) 0_555 5_1 5_555 55_5 yes
O(4) Cu N(3) C(15) 37.5(4) 0_555 5_1 5_555 55_5 yes
O(4) Cu N(3) C(18) -149.2(3) 0_555 5_1 5_555 55_5 yes
O(4) Cu N(5) C(29) 31.0(3) 0_555 5_1 5_555 55_5 yes
O(4) Cu N(5) C(32) -134.9(3) 0_555 5_1 5_555 55_5 yes
N(1) Cu O(1) N(7) 169.9(3) 0_555 5_1 5_555 55_5 yes
N(1) Cu O(4) N(8) 157.6(3) 0_555 5_1 5_555 55_5 yes
N(1) Cu N(3) C(15) 128.1(3) 0_555 5_1 5_555 55_5 yes
N(1) Cu N(3) C(18) -58.6(3) 0_555 5_1 5_555 55_5 yes
N(1) Cu N(5) C(29) -59.6(4) 0_555 5_1 5_555 55_5 yes
N(1) Cu N(5) C(32) 134.6(3) 0_555 5_1 5_555 55_5 yes
N(1) C(1) N(2) C(2) 2.3(9) 0_555 5_1 5_555 55_5 yes
N(1) C(4) C(3) C(2) 4.6(7) 0_555 5_1 5_555 55_5 yes
N(1) C(4) C(3) C(5) -176.4(5) 0_555 5_1 5_555 55_5 yes
N(2) C(1) N(1) C(4) -1.6(9) 0_555 5_1 5_555 55_5 yes
N(2) C(2) C(3) C(4) -3.8(8) 0_555 5_1 5_555 55_5 yes
N(2) C(2) C(3) C(5) 177.1(5) 0_555 5_1 5_555 55_5 yes
N(3) Cu O(1) N(7) 68.6(3) 0_555 5_1 5_555 55_5 yes
N(3) Cu O(4) N(8) -101.1(3) 0_555 5_1 5_555 55_5 yes
N(3) Cu N(1) C(1) -39.9(4) 0_555 5_1 5_555 55_5 yes
N(3) Cu N(1) C(4) 153.6(4) 0_555 5_1 5_555 55_5 yes
N(3) Cu N(5) C(29) 113.4(6) 0_555 5_1 5_555 55_5 yes
N(3) Cu N(5) C(32) -52.4(7) 0_555 5_1 5_555 55_5 yes
N(3) C(15) N(4) C(16) -0.8(8) 0_555 5_1 5_555 55_5 yes
N(3) C(18) C(17) C(16) -2.6(6) 0_555 5_1 5_555 55_5 yes
N(3) C(18) C(17) C(19) 174.7(4) 0_555 5_1 5_555 55_5 yes
N(4) C(15) N(3) C(18) 0.5(7) 0_555 5_1 5_555 55_5 yes
N(4) C(16) C(17) C(18) 2.3(7) 0_555 5_1 5_555 55_5 yes
N(4) C(16) C(17) C(19) -175.0(5) 0_555 5_1 5_555 55_5 yes
N(5) Cu O(1) N(7) -96.5(3) 0_555 5_1 5_555 55_5 yes
N(5) Cu O(4) N(8) 64.1(3) 0_555 5_1 5_555 55_5 yes
N(5) Cu N(1) C(1) 138.2(4) 0_555 5_1 5_555 55_5 yes
N(5) Cu N(1) C(4) -28.3(4) 0_555 5_1 5_555 55_5 yes
N(5) Cu N(3) C(15) -44.8(7) 0_555 5_1 5_555 55_5 yes
N(5) Cu N(3) C(18) 128.5(5) 0_555 5_1 5_555 55_5 yes
N(5) C(29) N(6) C(30) -0.3(7) 0_555 5_1 5_555 55_5 yes
N(5) C(32) C(31) C(30) 1.1(6) 0_555 5_1 5_555 55_5 yes
N(5) C(32) C(31) C(33) -178.4(4) 0_555 5_1 5_555 55_5 yes
N(6) C(29) N(5) C(32) 2.1(7) 0_555 5_1 5_555 55_5 yes
N(6) C(30) C(31) C(32) 0.9(7) 0_555 5_1 5_555 55_5 yes
N(6) C(30) C(31) C(33) -179.7(4) 0_555 5_1 5_555 55_5 yes
C(1) N(1) C(4) C(3) -2.1(7) 0_555 5_1 5_555 55_5 yes
C(1) N(2) C(2) C(3) 0.6(9) 0_555 5_1 5_555 55_5 yes
C(2) C(3) C(5) C(6) 176.7(5) 0_555 5_1 5_555 55_5 yes
C(2) C(3) C(5) C(9) -6.6(8) 0_555 5_1 5_555 55_5 yes
C(3) C(5) Fe(1) C(6) -121.3(6) 0_555 5_1 5_555 55_5 yes
C(3) C(5) Fe(1) C(7) -158.7(6) 0_555 5_1 5_555 55_5 yes
C(3) C(5) Fe(1) C(8) 157.7(6) 0_555 5_1 5_555 55_5 yes
C(3) C(5) Fe(1) C(9) 119.5(6) 0_555 5_1 5_555 55_5 yes
C(3) C(5) Fe(1) C(10) -2.1(5) 0_555 5_1 5_555 55_5 yes
C(3) C(5) Fe(1) C(11) -45.1(6) 0_555 5_1 5_555 55_5 yes
C(3) C(5) Fe(1) C(12) -83.7(8) 0_555 5_1 5_555 55_5 yes
C(3) C(5) Fe(1) C(13) 79.7(9) 0_555 5_1 5_555 55_5 yes
C(3) C(5) Fe(1) C(14) 40.1(6) 0_555 5_1 5_555 55_5 yes
C(3) C(5) C(6) C(7) 177.1(6) 0_555 5_1 5_555 55_5 yes
C(3) C(5) C(9) C(8) -177.8(5) 0_555 5_1 5_555 55_5 yes
C(4) C(3) C(5) C(6) -2.2(8) 0_555 5_1 5_555 55_5 yes
C(4) C(3) C(5) C(9) 174.4(5) 0_555 5_1 5_555 55_5 yes
C(5) Fe(1) C(6) C(7) -119.9(7) 0_555 5_1 5_555 55_5 yes
C(5) Fe(1) C(7) C(6) 37.4(5) 0_555 5_1 5_555 55_5 yes
C(5) Fe(1) C(7) C(8) -81.9(5) 0_555 5_1 5_555 55_5 yes
C(5) Fe(1) C(8) C(7) 81.8(5) 0_555 5_1 5_555 55_5 yes
C(5) Fe(1) C(8) C(9) -38.0(4) 0_555 5_1 5_555 55_5 yes
C(5) Fe(1) C(9) C(8) 118.8(6) 0_555 5_1 5_555 55_5 yes
C(5) Fe(1) C(10) C(11) -119.1(4) 0_555 5_1 5_555 55_5 yes
C(5) Fe(1) C(10) C(14) 122.4(4) 0_555 5_1 5_555 55_5 yes
C(5) Fe(1) C(11) C(10) 81.4(4) 0_555 5_1 5_555 55_5 yes
C(5) Fe(1) C(11) C(12) -159.4(4) 0_555 5_1 5_555 55_5 yes
C(5) Fe(1) C(12) C(11) 52.4(7) 0_555 5_1 5_555 55_5 yes
C(5) Fe(1) C(12) C(13) 171.7(5) 0_555 5_1 5_555 55_5 yes
C(5) Fe(1) C(13) C(12) -170.6(6) 0_555 5_1 5_555 55_5 yes
C(5) Fe(1) C(13) C(14) -52.3(9) 0_555 5_1 5_555 55_5 yes
C(5) Fe(1) C(14) C(10) -78.4(4) 0_555 5_1 5_555 55_5 yes
C(5) Fe(1) C(14) C(13) 161.5(4) 0_555 5_1 5_555 55_5 yes
C(5) C(6) Fe(1) C(7) 119.9(7) 0_555 5_1 5_555 55_5 yes
C(5) C(6) Fe(1) C(8) 82.4(4) 0_555 5_1 5_555 55_5 yes
C(5) C(6) Fe(1) C(9) 37.9(3) 0_555 5_1 5_555 55_5 yes
C(5) C(6) Fe(1) C(10) -81.7(4) 0_555 5_1 5_555 55_5 yes
C(5) C(6) Fe(1) C(11) -122.7(4) 0_555 5_1 5_555 55_5 yes
C(5) C(6) Fe(1) C(12) -164.9(3) 0_555 5_1 5_555 55_5 yes
C(5) C(6) Fe(1) C(13) 163.4(6) 0_555 5_1 5_555 55_5 yes
C(5) C(6) Fe(1) C(14) -52(1) 0_555 5_1 5_555 55_5 yes
C(5) C(6) C(7) C(8) 0.7(8) 0_555 5_1 5_555 55_5 yes
C(5) C(9) Fe(1) C(6) -37.7(3) 0_555 5_1 5_555 55_5 yes
C(5) C(9) Fe(1) C(7) -81.7(4) 0_555 5_1 5_555 55_5 yes
C(5) C(9) Fe(1) C(8) -118.8(6) 0_555 5_1 5_555 55_5 yes
C(5) C(9) Fe(1) C(10) 79.8(4) 0_555 5_1 5_555 55_5 yes
C(5) C(9) Fe(1) C(11) 42(1) 0_555 5_1 5_555 55_5 yes
C(5) C(9) Fe(1) C(12) -157.9(6) 0_555 5_1 5_555 55_5 yes
C(5) C(9) Fe(1) C(13) 165.6(3) 0_555 5_1 5_555 55_5 yes
C(5) C(9) Fe(1) C(14) 122.1(4) 0_555 5_1 5_555 55_5 yes
C(5) C(9) C(8) C(7) 1.0(9) 0_555 5_1 5_555 55_5 yes
C(6) Fe(1) C(5) C(9) 119.2(5) 0_555 5_1 5_555 55_5 yes
C(6) Fe(1) C(7) C(8) -119.3(7) 0_555 5_1 5_555 55_5 yes
C(6) Fe(1) C(8) C(7) 37.9(4) 0_555 5_1 5_555 55_5 yes
C(6) Fe(1) C(8) C(9) -82.0(5) 0_555 5_1 5_555 55_5 yes
C(6) Fe(1) C(9) C(8) 81.1(5) 0_555 5_1 5_555 55_5 yes
C(6) Fe(1) C(10) C(11) -75.5(4) 0_555 5_1 5_555 55_5 yes
C(6) Fe(1) C(10) C(14) 166.0(4) 0_555 5_1 5_555 55_5 yes
C(6) Fe(1) C(11) C(10) 123.0(4) 0_555 5_1 5_555 55_5 yes
C(6) Fe(1) C(11) C(12) -117.9(4) 0_555 5_1 5_555 55_5 yes
C(6) Fe(1) C(12) C(11) 80.1(4) 0_555 5_1 5_555 55_5 yes
C(6) Fe(1) C(12) C(13) -160.6(4) 0_555 5_1 5_555 55_5 yes
C(6) Fe(1) C(13) C(12) 44.6(9) 0_555 5_1 5_555 55_5 yes
C(6) Fe(1) C(13) C(14) 162.9(6) 0_555 5_1 5_555 55_5 yes
C(6) Fe(1) C(14) C(10) -38(1) 0_555 5_1 5_555 55_5 yes
C(6) Fe(1) C(14) C(13) -158.3(8) 0_555 5_1 5_555 55_5 yes
C(6) C(5) Fe(1) C(7) -37.5(5) 0_555 5_1 5_555 55_5 yes
C(6) C(5) Fe(1) C(8) -81.0(5) 0_555 5_1 5_555 55_5 yes
C(6) C(5) Fe(1) C(9) -119.2(5) 0_555 5_1 5_555 55_5 yes
C(6) C(5) Fe(1) C(10) 119.1(4) 0_555 5_1 5_555 55_5 yes
C(6) C(5) Fe(1) C(11) 76.1(4) 0_555 5_1 5_555 55_5 yes
C(6) C(5) Fe(1) C(12) 37.6(7) 0_555 5_1 5_555 55_5 yes
C(6) C(5) Fe(1) C(13) -159.0(7) 0_555 5_1 5_555 55_5 yes
C(6) C(5) Fe(1) C(14) 161.4(4) 0_555 5_1 5_555 55_5 yes
C(6) C(5) C(9) C(8) -0.6(7) 0_555 5_1 5_555 55_5 yes
C(6) C(7) Fe(1) C(8) 119.3(7) 0_555 5_1 5_555 55_5 yes
C(6) C(7) Fe(1) C(9) 81.5(5) 0_555 5_1 5_555 55_5 yes
C(6) C(7) Fe(1) C(10) -54.9(9) 0_555 5_1 5_555 55_5 yes
C(6) C(7) Fe(1) C(11) -80.6(5) 0_555 5_1 5_555 55_5 yes
C(6) C(7) Fe(1) C(12) -121.1(5) 0_555 5_1 5_555 55_5 yes
C(6) C(7) Fe(1) C(13) -161.2(5) 0_555 5_1 5_555 55_5 yes
C(6) C(7) Fe(1) C(14) 173.9(7) 0_555 5_1 5_555 55_5 yes
C(6) C(7) C(8) C(9) -1.0(9) 0_555 5_1 5_555 55_5 yes
C(7) Fe(1) C(5) C(9) 81.7(5) 0_555 5_1 5_555 55_5 yes
C(7) Fe(1) C(8) C(9) -119.9(6) 0_555 5_1 5_555 55_5 yes
C(7) Fe(1) C(9) C(8) 37.1(5) 0_555 5_1 5_555 55_5 yes
C(7) Fe(1) C(10) C(11) -35.2(8) 0_555 5_1 5_555 55_5 yes
C(7) Fe(1) C(10) C(14) -153.7(7) 0_555 5_1 5_555 55_5 yes
C(7) Fe(1) C(11) C(10) 165.5(4) 0_555 5_1 5_555 55_5 yes
C(7) Fe(1) C(11) C(12) -75.3(5) 0_555 5_1 5_555 55_5 yes
C(7) Fe(1) C(12) C(11) 120.9(4) 0_555 5_1 5_555 55_5 yes
C(7) Fe(1) C(12) C(13) -119.8(5) 0_555 5_1 5_555 55_5 yes
C(7) Fe(1) C(13) C(12) 75.9(5) 0_555 5_1 5_555 55_5 yes
C(7) Fe(1) C(13) C(14) -165.8(5) 0_555 5_1 5_555 55_5 yes
C(7) Fe(1) C(14) C(10) 154.2(8) 0_555 5_1 5_555 55_5 yes
C(7) Fe(1) C(14) C(13) 34(1) 0_555 5_1 5_555 55_5 yes
C(7) C(6) Fe(1) C(8) -37.5(5) 0_555 5_1 5_555 55_5 yes
C(7) C(6) Fe(1) C(9) -82.0(6) 0_555 5_1 5_555 55_5 yes
C(7) C(6) Fe(1) C(10) 158.4(5) 0_555 5_1 5_555 55_5 yes
C(7) C(6) Fe(1) C(11) 117.4(6) 0_555 5_1 5_555 55_5 yes
C(7) C(6) Fe(1) C(12) 75.3(6) 0_555 5_1 5_555 55_5 yes
C(7) C(6) Fe(1) C(13) 43.5(10) 0_555 5_1 5_555 55_5 yes
C(7) C(6) Fe(1) C(14) -172.9(8) 0_555 5_1 5_555 55_5 yes
C(7) C(6) C(5) C(9) 0.0(7) 0_555 5_1 5_555 55_5 yes
C(7) C(8) Fe(1) C(9) 119.9(6) 0_555 5_1 5_555 55_5 yes
C(7) C(8) Fe(1) C(10) 173.2(6) 0_555 5_1 5_555 55_5 yes
C(7) C(8) Fe(1) C(11) -45.8(9) 0_555 5_1 5_555 55_5 yes
C(7) C(8) Fe(1) C(12) -76.3(5) 0_555 5_1 5_555 55_5 yes
C(7) C(8) Fe(1) C(13) -117.4(5) 0_555 5_1 5_555 55_5 yes
C(7) C(8) Fe(1) C(14) -158.0(4) 0_555 5_1 5_555 55_5 yes
C(8) Fe(1) C(5) C(9) 38.2(5) 0_555 5_1 5_555 55_5 yes
C(8) Fe(1) C(10) C(11) 156.6(7) 0_555 5_1 5_555 55_5 yes
C(8) Fe(1) C(10) C(14) 38.2(9) 0_555 5_1 5_555 55_5 yes
C(8) Fe(1) C(11) C(10) -161.7(7) 0_555 5_1 5_555 55_5 yes
C(8) Fe(1) C(11) C(12) -42.5(9) 0_555 5_1 5_555 55_5 yes
C(8) Fe(1) C(12) C(11) 161.5(5) 0_555 5_1 5_555 55_5 yes
C(8) Fe(1) C(12) C(13) -79.2(5) 0_555 5_1 5_555 55_5 yes
C(8) Fe(1) C(13) C(12) 117.5(5) 0_555 5_1 5_555 55_5 yes
C(8) Fe(1) C(13) C(14) -124.2(5) 0_555 5_1 5_555 55_5 yes
C(8) Fe(1) C(14) C(10) -166.0(4) 0_555 5_1 5_555 55_5 yes
C(8) Fe(1) C(14) C(13) 73.9(5) 0_555 5_1 5_555 55_5 yes
C(8) C(7) Fe(1) C(9) -37.8(4) 0_555 5_1 5_555 55_5 yes
C(8) C(7) Fe(1) C(10) -174.1(6) 0_555 5_1 5_555 55_5 yes
C(8) C(7) Fe(1) C(11) 160.2(4) 0_555 5_1 5_555 55_5 yes
C(8) C(7) Fe(1) C(12) 119.6(5) 0_555 5_1 5_555 55_5 yes
C(8) C(7) Fe(1) C(13) 79.5(5) 0_555 5_1 5_555 55_5 yes
C(8) C(7) Fe(1) C(14) 54(1) 0_555 5_1 5_555 55_5 yes
C(8) C(9) Fe(1) C(10) -161.4(5) 0_555 5_1 5_555 55_5 yes
C(8) C(9) Fe(1) C(11) 161.8(8) 0_555 5_1 5_555 55_5 yes
C(8) C(9) Fe(1) C(12) -39.1(10) 0_555 5_1 5_555 55_5 yes
C(8) C(9) Fe(1) C(13) -75.6(6) 0_555 5_1 5_555 55_5 yes
C(8) C(9) Fe(1) C(14) -119.0(5) 0_555 5_1 5_555 55_5 yes
C(9) Fe(1) C(10) C(11) -162.7(4) 0_555 5_1 5_555 55_5 yes
C(9) Fe(1) C(10) C(14) 78.9(4) 0_555 5_1 5_555 55_5 yes
C(9) Fe(1) C(11) C(10) 48.7(10) 0_555 5_1 5_555 55_5 yes
C(9) Fe(1) C(11) C(12) 167.9(8) 0_555 5_1 5_555 55_5 yes
C(9) Fe(1) C(12) C(11) -169.9(6) 0_555 5_1 5_555 55_5 yes
C(9) Fe(1) C(12) C(13) -50.6(9) 0_555 5_1 5_555 55_5 yes
C(9) Fe(1) C(13) C(12) 159.2(4) 0_555 5_1 5_555 55_5 yes
C(9) Fe(1) C(13) C(14) -82.5(4) 0_555 5_1 5_555 55_5 yes
C(9) Fe(1) C(14) C(10) -121.9(3) 0_555 5_1 5_555 55_5 yes
C(9) Fe(1) C(14) C(13) 118.0(4) 0_555 5_1 5_555 55_5 yes
C(9) C(5) Fe(1) C(10) -121.7(4) 0_555 5_1 5_555 55_5 yes
C(9) C(5) Fe(1) C(11) -164.7(4) 0_555 5_1 5_555 55_5 yes
C(9) C(5) Fe(1) C(12) 156.8(6) 0_555 5_1 5_555 55_5 yes
C(9) C(5) Fe(1) C(13) -39.8(8) 0_555 5_1 5_555 55_5 yes
C(9) C(5) Fe(1) C(14) -79.4(4) 0_555 5_1 5_555 55_5 yes
C(9) C(8) Fe(1) C(10) 53.4(10) 0_555 5_1 5_555 55_5 yes
C(9) C(8) Fe(1) C(11) -165.7(6) 0_555 5_1 5_555 55_5 yes
C(9) C(8) Fe(1) C(12) 163.8(4) 0_555 5_1 5_555 55_5 yes
C(9) C(8) Fe(1) C(13) 122.7(5) 0_555 5_1 5_555 55_5 yes
C(9) C(8) Fe(1) C(14) 82.1(5) 0_555 5_1 5_555 55_5 yes
C(10) Fe(1) C(11) C(12) 119.2(5) 0_555 5_1 5_555 55_5 yes
C(10) Fe(1) C(12) C(11) -37.5(3) 0_555 5_1 5_555 55_5 yes
C(10) Fe(1) C(12) C(13) 81.8(4) 0_555 5_1 5_555 55_5 yes
C(10) Fe(1) C(13) C(12) -81.4(4) 0_555 5_1 5_555 55_5 yes
C(10) Fe(1) C(13) C(14) 36.9(4) 0_555 5_1 5_555 55_5 yes
C(10) Fe(1) C(14) C(13) -120.1(5) 0_555 5_1 5_555 55_5 yes
C(10) C(11) Fe(1) C(12) -119.2(5) 0_555 5_1 5_555 55_5 yes
C(10) C(11) Fe(1) C(13) -81.9(4) 0_555 5_1 5_555 55_5 yes
C(10) C(11) Fe(1) C(14) -37.8(3) 0_555 5_1 5_555 55_5 yes
C(10) C(11) C(12) C(13) -0.1(8) 0_555 5_1 5_555 55_5 yes
C(10) C(14) Fe(1) C(11) 38.1(3) 0_555 5_1 5_555 55_5 yes
C(10) C(14) Fe(1) C(12) 82.3(4) 0_555 5_1 5_555 55_5 yes
C(10) C(14) Fe(1) C(13) 120.1(5) 0_555 5_1 5_555 55_5 yes
C(10) C(14) C(13) C(12) -0.1(8) 0_555 5_1 5_555 55_5 yes
C(11) Fe(1) C(10) C(14) -118.5(5) 0_555 5_1 5_555 55_5 yes
C(11) Fe(1) C(12) C(13) 119.3(5) 0_555 5_1 5_555 55_5 yes
C(11) Fe(1) C(13) C(12) -37.8(4) 0_555 5_1 5_555 55_5 yes
C(11) Fe(1) C(13) C(14) 80.5(4) 0_555 5_1 5_555 55_5 yes
C(11) Fe(1) C(14) C(13) -82.0(4) 0_555 5_1 5_555 55_5 yes
C(11) C(10) Fe(1) C(12) 37.8(4) 0_555 5_1 5_555 55_5 yes
C(11) C(10) Fe(1) C(13) 81.1(4) 0_555 5_1 5_555 55_5 yes
C(11) C(10) Fe(1) C(14) 118.5(5) 0_555 5_1 5_555 55_5 yes
C(11) C(10) C(14) C(13) 0.1(7) 0_555 5_1 5_555 55_5 yes
C(11) C(12) Fe(1) C(13) -119.3(5) 0_555 5_1 5_555 55_5 yes
C(11) C(12) Fe(1) C(14) -81.0(4) 0_555 5_1 5_555 55_5 yes
C(11) C(12) C(13) C(14) 0.1(8) 0_555 5_1 5_555 55_5 yes
C(12) Fe(1) C(10) C(14) -80.6(4) 0_555 5_1 5_555 55_5 yes
C(12) Fe(1) C(13) C(14) 118.3(6) 0_555 5_1 5_555 55_5 yes
C(12) Fe(1) C(14) C(13) -37.8(4) 0_555 5_1 5_555 55_5 yes
C(12) C(11) Fe(1) C(13) 37.2(4) 0_555 5_1 5_555 55_5 yes
C(12) C(11) Fe(1) C(14) 81.3(4) 0_555 5_1 5_555 55_5 yes
C(12) C(11) C(10) C(14) 0.0(7) 0_555 5_1 5_555 55_5 yes
C(12) C(13) Fe(1) C(14) -118.3(6) 0_555 5_1 5_555 55_5 yes
C(13) Fe(1) C(10) C(14) -37.3(4) 0_555 5_1 5_555 55_5 yes
C(13) C(12) Fe(1) C(14) 38.4(4) 0_555 5_1 5_555 55_5 yes
C(15) N(3) C(18) C(17) 1.3(6) 0_555 5_1 5_555 55_5 yes
C(15) N(4) C(16) C(17) -0.7(8) 0_555 5_1 5_555 55_5 yes
C(16) C(17) C(19) C(20) -177.0(4) 0_555 5_1 5_555 55_5 yes
C(16) C(17) C(19) C(23) 8.6(7) 0_555 5_1 5_555 55_5 yes
C(17) C(19) Fe(2) C(20) 121.1(4) 0_555 5_1 5_555 55_5 yes
C(17) C(19) Fe(2) C(21) 159.3(4) 0_555 5_1 5_555 55_5 yes
C(17) C(19) Fe(2) C(22) -157.5(4) 0_555 5_1 5_555 55_5 yes
C(17) C(19) Fe(2) C(23) -119.7(5) 0_555 5_1 5_555 55_5 yes
C(17) C(19) Fe(2) C(24) 2.7(4) 0_555 5_1 5_555 55_5 yes
C(17) C(19) Fe(2) C(25) 44.1(4) 0_555 5_1 5_555 55_5 yes
C(17) C(19) Fe(2) C(26) 77.1(7) 0_555 5_1 5_555 55_5 yes
C(17) C(19) Fe(2) C(27) -71.9(7) 0_555 5_1 5_555 55_5 yes
C(17) C(19) Fe(2) C(28) -39.0(4) 0_555 5_1 5_555 55_5 yes
C(17) C(19) C(20) C(21) -175.8(4) 0_555 5_1 5_555 55_5 yes
C(17) C(19) C(23) C(22) 175.8(4) 0_555 5_1 5_555 55_5 yes
C(18) C(17) C(19) C(20) 5.9(7) 0_555 5_1 5_555 55_5 yes
C(18) C(17) C(19) C(23) -168.5(4) 0_555 5_1 5_555 55_5 yes
C(19) Fe(2) C(20) C(21) 118.7(4) 0_555 5_1 5_555 55_5 yes
C(19) Fe(2) C(21) C(20) -38.2(3) 0_555 5_1 5_555 55_5 yes
C(19) Fe(2) C(21) C(22) 81.5(3) 0_555 5_1 5_555 55_5 yes
C(19) Fe(2) C(22) C(21) -82.1(3) 0_555 5_1 5_555 55_5 yes
C(19) Fe(2) C(22) C(23) 38.6(3) 0_555 5_1 5_555 55_5 yes
C(19) Fe(2) C(23) C(22) -118.6(4) 0_555 5_1 5_555 55_5 yes
C(19) Fe(2) C(24) C(25) 121.0(3) 0_555 5_1 5_555 55_5 yes
C(19) Fe(2) C(24) C(28) -119.3(3) 0_555 5_1 5_555 55_5 yes
C(19) Fe(2) C(25) C(24) -77.9(4) 0_555 5_1 5_555 55_5 yes
C(19) Fe(2) C(25) C(26) 163.3(3) 0_555 5_1 5_555 55_5 yes
C(19) Fe(2) C(26) C(25) -44.2(8) 0_555 5_1 5_555 55_5 yes
C(19) Fe(2) C(26) C(27) -162.7(5) 0_555 5_1 5_555 55_5 yes
C(19) Fe(2) C(27) C(26) 164.1(5) 0_555 5_1 5_555 55_5 yes
C(19) Fe(2) C(27) C(28) 45.0(7) 0_555 5_1 5_555 55_5 yes
C(19) Fe(2) C(28) C(24) 79.3(4) 0_555 5_1 5_555 55_5 yes
C(19) Fe(2) C(28) C(27) -161.8(3) 0_555 5_1 5_555 55_5 yes
C(19) C(20) Fe(2) C(21) -118.7(4) 0_555 5_1 5_555 55_5 yes
C(19) C(20) Fe(2) C(22) -81.6(3) 0_555 5_1 5_555 55_5 yes
C(19) C(20) Fe(2) C(23) -38.1(2) 0_555 5_1 5_555 55_5 yes
C(19) C(20) Fe(2) C(24) 80.7(3) 0_555 5_1 5_555 55_5 yes
C(19) C(20) Fe(2) C(25) 121.8(3) 0_555 5_1 5_555 55_5 yes
C(19) C(20) Fe(2) C(26) 163.5(3) 0_555 5_1 5_555 55_5 yes
C(19) C(20) Fe(2) C(27) -166.0(6) 0_555 5_1 5_555 55_5 yes
C(19) C(20) Fe(2) C(28) 49.5(6) 0_555 5_1 5_555 55_5 yes
C(19) C(20) C(21) C(22) 0.4(5) 0_555 5_1 5_555 55_5 yes
C(19) C(23) Fe(2) C(20) 37.9(3) 0_555 5_1 5_555 55_5 yes
C(19) C(23) Fe(2) C(21) 82.0(3) 0_555 5_1 5_555 55_5 yes
C(19) C(23) Fe(2) C(22) 118.6(4) 0_555 5_1 5_555 55_5 yes
C(19) C(23) Fe(2) C(24) -77.6(3) 0_555 5_1 5_555 55_5 yes
C(19) C(23) Fe(2) C(25) -44.7(7) 0_555 5_1 5_555 55_5 yes
C(19) C(23) Fe(2) C(26) 165.2(5) 0_555 5_1 5_555 55_5 yes
C(19) C(23) Fe(2) C(27) -161.0(3) 0_555 5_1 5_555 55_5 yes
C(19) C(23) Fe(2) C(28) -118.8(3) 0_555 5_1 5_555 55_5 yes
C(19) C(23) C(22) C(21) -0.3(5) 0_555 5_1 5_555 55_5 yes
C(20) Fe(2) C(19) C(23) -119.2(4) 0_555 5_1 5_555 55_5 yes
C(20) Fe(2) C(21) C(22) 119.7(4) 0_555 5_1 5_555 55_5 yes
C(20) Fe(2) C(22) C(21) -37.8(3) 0_555 5_1 5_555 55_5 yes
C(20) Fe(2) C(22) C(23) 82.9(3) 0_555 5_1 5_555 55_5 yes
C(20) Fe(2) C(23) C(22) -80.7(3) 0_555 5_1 5_555 55_5 yes
C(20) Fe(2) C(24) C(25) 77.9(4) 0_555 5_1 5_555 55_5 yes
C(20) Fe(2) C(24) C(28) -162.4(3) 0_555 5_1 5_555 55_5 yes
C(20) Fe(2) C(25) C(24) -119.9(3) 0_555 5_1 5_555 55_5 yes
C(20) Fe(2) C(25) C(26) 121.3(4) 0_555 5_1 5_555 55_5 yes
C(20) Fe(2) C(26) C(25) -77.2(4) 0_555 5_1 5_555 55_5 yes
C(20) Fe(2) C(26) C(27) 164.2(4) 0_555 5_1 5_555 55_5 yes
C(20) Fe(2) C(27) C(26) -41.0(8) 0_555 5_1 5_555 55_5 yes
C(20) Fe(2) C(27) C(28) -160.2(5) 0_555 5_1 5_555 55_5 yes
C(20) Fe(2) C(28) C(24) 43.0(7) 0_555 5_1 5_555 55_5 yes
C(20) Fe(2) C(28) C(27) 161.8(5) 0_555 5_1 5_555 55_5 yes
C(20) C(19) Fe(2) C(21) 38.1(3) 0_555 5_1 5_555 55_5 yes
C(20) C(19) Fe(2) C(22) 81.4(3) 0_555 5_1 5_555 55_5 yes
C(20) C(19) Fe(2) C(23) 119.2(4) 0_555 5_1 5_555 55_5 yes
C(20) C(19) Fe(2) C(24) -118.4(3) 0_555 5_1 5_555 55_5 yes
C(20) C(19) Fe(2) C(25) -77.0(3) 0_555 5_1 5_555 55_5 yes
C(20) C(19) Fe(2) C(26) -44.0(7) 0_555 5_1 5_555 55_5 yes
C(20) C(19) Fe(2) C(27) 167.0(6) 0_555 5_1 5_555 55_5 yes
C(20) C(19) Fe(2) C(28) -160.1(3) 0_555 5_1 5_555 55_5 yes
C(20) C(19) C(23) C(22) 0.5(5) 0_555 5_1 5_555 55_5 yes
C(20) C(21) Fe(2) C(22) -119.7(4) 0_555 5_1 5_555 55_5 yes
C(20) C(21) Fe(2) C(23) -82.8(3) 0_555 5_1 5_555 55_5 yes
C(20) C(21) Fe(2) C(24) 47.9(6) 0_555 5_1 5_555 55_5 yes
C(20) C(21) Fe(2) C(25) 78.9(3) 0_555 5_1 5_555 55_5 yes
C(20) C(21) Fe(2) C(26) 120.9(3) 0_555 5_1 5_555 55_5 yes
C(20) C(21) Fe(2) C(27) 162.2(3) 0_555 5_1 5_555 55_5 yes
C(20) C(21) Fe(2) C(28) -166.8(6) 0_555 5_1 5_555 55_5 yes
C(20) C(21) C(22) C(23) -0.1(6) 0_555 5_1 5_555 55_5 yes
C(21) Fe(2) C(19) C(23) -81.0(3) 0_555 5_1 5_555 55_5 yes
C(21) Fe(2) C(22) C(23) 120.7(4) 0_555 5_1 5_555 55_5 yes
C(21) Fe(2) C(23) C(22) -36.6(3) 0_555 5_1 5_555 55_5 yes
C(21) Fe(2) C(24) C(25) 42.9(7) 0_555 5_1 5_555 55_5 yes
C(21) Fe(2) C(24) C(28) 162.6(5) 0_555 5_1 5_555 55_5 yes
C(21) Fe(2) C(25) C(24) -162.3(3) 0_555 5_1 5_555 55_5 yes
C(21) Fe(2) C(25) C(26) 78.9(4) 0_555 5_1 5_555 55_5 yes
C(21) Fe(2) C(26) C(25) -119.4(3) 0_555 5_1 5_555 55_5 yes
C(21) Fe(2) C(26) C(27) 122.0(4) 0_555 5_1 5_555 55_5 yes
C(21) Fe(2) C(27) C(26) -76.5(4) 0_555 5_1 5_555 55_5 yes
C(21) Fe(2) C(27) C(28) 164.4(3) 0_555 5_1 5_555 55_5 yes
C(21) Fe(2) C(28) C(24) -160.4(5) 0_555 5_1 5_555 55_5 yes
C(21) Fe(2) C(28) C(27) -41.6(8) 0_555 5_1 5_555 55_5 yes
C(21) C(20) Fe(2) C(22) 37.0(3) 0_555 5_1 5_555 55_5 yes
C(21) C(20) Fe(2) C(23) 80.6(3) 0_555 5_1 5_555 55_5 yes
C(21) C(20) Fe(2) C(24) -160.6(3) 0_555 5_1 5_555 55_5 yes
C(21) C(20) Fe(2) C(25) -119.5(3) 0_555 5_1 5_555 55_5 yes
C(21) C(20) Fe(2) C(26) -77.9(4) 0_555 5_1 5_555 55_5 yes
C(21) C(20) Fe(2) C(27) -47.4(7) 0_555 5_1 5_555 55_5 yes
C(21) C(20) Fe(2) C(28) 168.2(5) 0_555 5_1 5_555 55_5 yes
C(21) C(20) C(19) C(23) -0.5(5) 0_555 5_1 5_555 55_5 yes
C(21) C(22) Fe(2) C(23) -120.7(4) 0_555 5_1 5_555 55_5 yes
C(21) C(22) Fe(2) C(24) -165.5(6) 0_555 5_1 5_555 55_5 yes
C(21) C(22) Fe(2) C(25) 44.9(7) 0_555 5_1 5_555 55_5 yes
C(21) C(22) Fe(2) C(26) 78.7(4) 0_555 5_1 5_555 55_5 yes
C(21) C(22) Fe(2) C(27) 120.9(3) 0_555 5_1 5_555 55_5 yes
C(21) C(22) Fe(2) C(28) 162.4(3) 0_555 5_1 5_555 55_5 yes
C(22) Fe(2) C(19) C(23) -37.8(3) 0_555 5_1 5_555 55_5 yes
C(22) Fe(2) C(24) C(25) -162.4(6) 0_555 5_1 5_555 55_5 yes
C(22) Fe(2) C(24) C(28) -42.7(8) 0_555 5_1 5_555 55_5 yes
C(22) Fe(2) C(25) C(24) 165.2(5) 0_555 5_1 5_555 55_5 yes
C(22) Fe(2) C(25) C(26) 46.4(7) 0_555 5_1 5_555 55_5 yes
C(22) Fe(2) C(26) C(25) -160.9(3) 0_555 5_1 5_555 55_5 yes
C(22) Fe(2) C(26) C(27) 80.5(4) 0_555 5_1 5_555 55_5 yes
C(22) Fe(2) C(27) C(26) -118.2(4) 0_555 5_1 5_555 55_5 yes
C(22) Fe(2) C(27) C(28) 122.7(4) 0_555 5_1 5_555 55_5 yes
C(22) Fe(2) C(28) C(24) 164.5(3) 0_555 5_1 5_555 55_5 yes
C(22) Fe(2) C(28) C(27) -76.7(4) 0_555 5_1 5_555 55_5 yes
C(22) C(21) Fe(2) C(23) 36.9(3) 0_555 5_1 5_555 55_5 yes
C(22) C(21) Fe(2) C(24) 167.6(5) 0_555 5_1 5_555 55_5 yes
C(22) C(21) Fe(2) C(25) -161.4(3) 0_555 5_1 5_555 55_5 yes
C(22) C(21) Fe(2) C(26) -119.3(3) 0_555 5_1 5_555 55_5 yes
C(22) C(21) Fe(2) C(27) -78.1(4) 0_555 5_1 5_555 55_5 yes
C(22) C(21) Fe(2) C(28) -47.1(7) 0_555 5_1 5_555 55_5 yes
C(22) C(23) Fe(2) C(24) 163.8(3) 0_555 5_1 5_555 55_5 yes
C(22) C(23) Fe(2) C(25) -163.3(6) 0_555 5_1 5_555 55_5 yes
C(22) C(23) Fe(2) C(26) 46.6(7) 0_555 5_1 5_555 55_5 yes
C(22) C(23) Fe(2) C(27) 80.4(4) 0_555 5_1 5_555 55_5 yes
C(22) C(23) Fe(2) C(28) 122.6(3) 0_555 5_1 5_555 55_5 yes
C(23) Fe(2) C(24) C(25) 163.8(3) 0_555 5_1 5_555 55_5 yes
C(23) Fe(2) C(24) C(28) -76.5(4) 0_555 5_1 5_555 55_5 yes
C(23) Fe(2) C(25) C(24) -44.0(8) 0_555 5_1 5_555 55_5 yes
C(23) Fe(2) C(25) C(26) -162.8(6) 0_555 5_1 5_555 55_5 yes
C(23) Fe(2) C(26) C(25) 165.3(5) 0_555 5_1 5_555 55_5 yes
C(23) Fe(2) C(26) C(27) 46.8(7) 0_555 5_1 5_555 55_5 yes
C(23) Fe(2) C(27) C(26) -160.5(3) 0_555 5_1 5_555 55_5 yes
C(23) Fe(2) C(27) C(28) 80.3(4) 0_555 5_1 5_555 55_5 yes
C(23) Fe(2) C(28) C(24) 122.7(3) 0_555 5_1 5_555 55_5 yes
C(23) Fe(2) C(28) C(27) -118.4(4) 0_555 5_1 5_555 55_5 yes
C(23) C(19) Fe(2) C(24) 122.4(3) 0_555 5_1 5_555 55_5 yes
C(23) C(19) Fe(2) C(25) 163.8(3) 0_555 5_1 5_555 55_5 yes
C(23) C(19) Fe(2) C(26) -163.2(6) 0_555 5_1 5_555 55_5 yes
C(23) C(19) Fe(2) C(27) 47.9(7) 0_555 5_1 5_555 55_5 yes
C(23) C(19) Fe(2) C(28) 80.7(3) 0_555 5_1 5_555 55_5 yes
C(23) C(22) Fe(2) C(24) -44.8(7) 0_555 5_1 5_555 55_5 yes
C(23) C(22) Fe(2) C(25) 165.6(5) 0_555 5_1 5_555 55_5 yes
C(23) C(22) Fe(2) C(26) -160.6(3) 0_555 5_1 5_555 55_5 yes
C(23) C(22) Fe(2) C(27) -118.4(3) 0_555 5_1 5_555 55_5 yes
C(23) C(22) Fe(2) C(28) -76.9(4) 0_555 5_1 5_555 55_5 yes
C(24) Fe(2) C(25) C(26) -118.8(5) 0_555 5_1 5_555 55_5 yes
C(24) Fe(2) C(26) C(25) 37.5(3) 0_555 5_1 5_555 55_5 yes
C(24) Fe(2) C(26) C(27) -81.1(4) 0_555 5_1 5_555 55_5 yes
C(24) Fe(2) C(27) C(26) 81.5(4) 0_555 5_1 5_555 55_5 yes
C(24) Fe(2) C(27) C(28) -37.6(3) 0_555 5_1 5_555 55_5 yes
C(24) Fe(2) C(28) C(27) 118.9(5) 0_555 5_1 5_555 55_5 yes
C(24) C(25) Fe(2) C(26) 118.8(5) 0_555 5_1 5_555 55_5 yes
C(24) C(25) Fe(2) C(27) 80.9(4) 0_555 5_1 5_555 55_5 yes
C(24) C(25) Fe(2) C(28) 37.2(3) 0_555 5_1 5_555 55_5 yes
C(24) C(25) C(26) C(27) 0.1(6) 0_555 5_1 5_555 55_5 yes
C(24) C(28) Fe(2) C(25) -37.1(3) 0_555 5_1 5_555 55_5 yes
C(24) C(28) Fe(2) C(26) -81.2(4) 0_555 5_1 5_555 55_5 yes
C(24) C(28) Fe(2) C(27) -118.9(5) 0_555 5_1 5_555 55_5 yes
C(24) C(28) C(27) C(26) 0.6(6) 0_555 5_1 5_555 55_5 yes
C(25) Fe(2) C(24) C(28) 119.7(5) 0_555 5_1 5_555 55_5 yes
C(25) Fe(2) C(26) C(27) -118.5(5) 0_555 5_1 5_555 55_5 yes
C(25) Fe(2) C(27) C(26) 38.2(3) 0_555 5_1 5_555 55_5 yes
C(25) Fe(2) C(27) C(28) -81.0(4) 0_555 5_1 5_555 55_5 yes
C(25) Fe(2) C(28) C(27) 81.7(4) 0_555 5_1 5_555 55_5 yes
C(25) C(24) Fe(2) C(26) -38.1(3) 0_555 5_1 5_555 55_5 yes
C(25) C(24) Fe(2) C(27) -81.9(4) 0_555 5_1 5_555 55_5 yes
C(25) C(24) Fe(2) C(28) -119.7(5) 0_555 5_1 5_555 55_5 yes
C(25) C(24) C(28) C(27) -0.6(6) 0_555 5_1 5_555 55_5 yes
C(25) C(26) Fe(2) C(27) 118.5(5) 0_555 5_1 5_555 55_5 yes
C(25) C(26) Fe(2) C(28) 81.0(4) 0_555 5_1 5_555 55_5 yes
C(25) C(26) C(27) C(28) -0.4(6) 0_555 5_1 5_555 55_5 yes
C(26) Fe(2) C(24) C(28) 81.6(4) 0_555 5_1 5_555 55_5 yes
C(26) Fe(2) C(27) C(28) -119.1(5) 0_555 5_1 5_555 55_5 yes
C(26) Fe(2) C(28) C(27) 37.6(4) 0_555 5_1 5_555 55_5 yes
C(26) C(25) Fe(2) C(27) -37.9(4) 0_555 5_1 5_555 55_5 yes
C(26) C(25) Fe(2) C(28) -81.6(4) 0_555 5_1 5_555 55_5 yes
C(26) C(25) C(24) C(28) 0.3(6) 0_555 5_1 5_555 55_5 yes
C(26) C(27) Fe(2) C(28) 119.1(5) 0_555 5_1 5_555 55_5 yes
C(27) Fe(2) C(24) C(28) 37.8(4) 0_555 5_1 5_555 55_5 yes
C(27) C(26) Fe(2) C(28) -37.6(4) 0_555 5_1 5_555 55_5 yes
C(29) N(5) C(32) C(31) -2.5(6) 0_555 5_1 5_555 55_5 yes
C(29) N(6) C(30) C(31) -1.3(7) 0_555 5_1 5_555 55_5 yes
C(30) C(31) C(33) C(34) 155.1(4) 0_555 5_1 5_555 55_5 yes
C(30) C(31) C(33) C(37) -30.6(7) 0_555 5_1 5_555 55_5 yes
C(31) C(33) Fe(3) C(34) -120.1(5) 0_555 5_1 5_555 55_5 yes
C(31) C(33) Fe(3) C(35) -158.5(4) 0_555 5_1 5_555 55_5 yes
C(31) C(33) Fe(3) C(36) 158.2(5) 0_555 5_1 5_555 55_5 yes
C(31) C(33) Fe(3) C(37) 120.7(5) 0_555 5_1 5_555 55_5 yes
C(31) C(33) Fe(3) C(38) -2.9(5) 0_555 5_1 5_555 55_5 yes
C(31) C(33) Fe(3) C(39) -43.5(5) 0_555 5_1 5_555 55_5 yes
C(31) C(33) Fe(3) C(40) -77.0(9) 0_555 5_1 5_555 55_5 yes
C(31) C(33) Fe(3) C(41) 74.3(8) 0_555 5_1 5_555 55_5 yes
C(31) C(33) Fe(3) C(42) 40.4(5) 0_555 5_1 5_555 55_5 yes
C(31) C(33) C(34) C(35) 175.5(4) 0_555 5_1 5_555 55_5 yes
C(31) C(33) C(37) C(36) -175.3(4) 0_555 5_1 5_555 55_5 yes
C(32) C(31) C(33) C(34) -25.5(6) 0_555 5_1 5_555 55_5 yes
C(32) C(31) C(33) C(37) 148.8(4) 0_555 5_1 5_555 55_5 yes
C(33) Fe(3) C(34) C(35) -118.7(4) 0_555 5_1 5_555 55_5 yes
C(33) Fe(3) C(35) C(34) 38.1(3) 0_555 5_1 5_555 55_5 yes
C(33) Fe(3) C(35) C(36) -81.0(3) 0_555 5_1 5_555 55_5 yes
C(33) Fe(3) C(36) C(35) 82.6(3) 0_555 5_1 5_555 55_5 yes
C(33) Fe(3) C(36) C(37) -38.1(3) 0_555 5_1 5_555 55_5 yes
C(33) Fe(3) C(37) C(36) 119.1(4) 0_555 5_1 5_555 55_5 yes
C(33) Fe(3) C(38) C(39) -122.3(4) 0_555 5_1 5_555 55_5 yes
C(33) Fe(3) C(38) C(42) 119.0(4) 0_555 5_1 5_555 55_5 yes
C(33) Fe(3) C(39) C(38) 77.1(5) 0_555 5_1 5_555 55_5 yes
C(33) Fe(3) C(39) C(40) -161.6(5) 0_555 5_1 5_555 55_5 yes
C(33) Fe(3) C(40) C(39) 46(1) 0_555 5_1 5_555 55_5 yes
C(33) Fe(3) C(40) C(41) 164.7(6) 0_555 5_1 5_555 55_5 yes
C(33) Fe(3) C(41) C(40) -164.7(6) 0_555 5_1 5_555 55_5 yes
C(33) Fe(3) C(41) C(42) -45.8(9) 0_555 5_1 5_555 55_5 yes
C(33) Fe(3) C(42) C(38) -81.3(5) 0_555 5_1 5_555 55_5 yes
C(33) Fe(3) C(42) C(41) 162.2(5) 0_555 5_1 5_555 55_5 yes
C(33) C(34) Fe(3) C(35) 118.7(4) 0_555 5_1 5_555 55_5 yes
C(33) C(34) Fe(3) C(36) 81.3(3) 0_555 5_1 5_555 55_5 yes
C(33) C(34) Fe(3) C(37) 37.9(3) 0_555 5_1 5_555 55_5 yes
C(33) C(34) Fe(3) C(38) -82.8(4) 0_555 5_1 5_555 55_5 yes
C(33) C(34) Fe(3) C(39) -123.3(4) 0_555 5_1 5_555 55_5 yes
C(33) C(34) Fe(3) C(40) -163.3(4) 0_555 5_1 5_555 55_5 yes
C(33) C(34) Fe(3) C(41) 166.0(7) 0_555 5_1 5_555 55_5 yes
C(33) C(34) Fe(3) C(42) -50.2(8) 0_555 5_1 5_555 55_5 yes
C(33) C(34) C(35) C(36) -0.4(6) 0_555 5_1 5_555 55_5 yes
C(33) C(37) Fe(3) C(34) -37.9(3) 0_555 5_1 5_555 55_5 yes
C(33) C(37) Fe(3) C(35) -82.4(3) 0_555 5_1 5_555 55_5 yes
C(33) C(37) Fe(3) C(36) -119.1(4) 0_555 5_1 5_555 55_5 yes
C(33) C(37) Fe(3) C(38) 77.5(4) 0_555 5_1 5_555 55_5 yes
C(33) C(37) Fe(3) C(39) 46.0(10) 0_555 5_1 5_555 55_5 yes
C(33) C(37) Fe(3) C(40) -163.0(8) 0_555 5_1 5_555 55_5 yes
C(33) C(37) Fe(3) C(41) 162.1(4) 0_555 5_1 5_555 55_5 yes
C(33) C(37) Fe(3) C(42) 119.7(4) 0_555 5_1 5_555 55_5 yes
C(33) C(37) C(36) C(35) 0.0(6) 0_555 5_1 5_555 55_5 yes
C(34) Fe(3) C(33) C(37) 119.2(4) 0_555 5_1 5_555 55_5 yes
C(34) Fe(3) C(35) C(36) -119.1(4) 0_555 5_1 5_555 55_5 yes
C(34) Fe(3) C(36) C(35) 38.3(3) 0_555 5_1 5_555 55_5 yes
C(34) Fe(3) C(36) C(37) -82.4(3) 0_555 5_1 5_555 55_5 yes
C(34) Fe(3) C(37) C(36) 81.2(4) 0_555 5_1 5_555 55_5 yes
C(34) Fe(3) C(38) C(39) -78.6(5) 0_555 5_1 5_555 55_5 yes
C(34) Fe(3) C(38) C(42) 162.7(4) 0_555 5_1 5_555 55_5 yes
C(34) Fe(3) C(39) C(38) 119.4(4) 0_555 5_1 5_555 55_5 yes
C(34) Fe(3) C(39) C(40) -119.3(6) 0_555 5_1 5_555 55_5 yes
C(34) Fe(3) C(40) C(39) 78.4(6) 0_555 5_1 5_555 55_5 yes
C(34) Fe(3) C(40) C(41) -163.3(4) 0_555 5_1 5_555 55_5 yes
C(34) Fe(3) C(41) C(40) 41.9(10) 0_555 5_1 5_555 55_5 yes
C(34) Fe(3) C(41) C(42) 160.7(6) 0_555 5_1 5_555 55_5 yes
C(34) Fe(3) C(42) C(38) -44.0(9) 0_555 5_1 5_555 55_5 yes
C(34) Fe(3) C(42) C(41) -160.6(7) 0_555 5_1 5_555 55_5 yes
C(34) C(33) Fe(3) C(35) -38.4(3) 0_555 5_1 5_555 55_5 yes
C(34) C(33) Fe(3) C(36) -81.7(3) 0_555 5_1 5_555 55_5 yes
C(34) C(33) Fe(3) C(37) -119.2(4) 0_555 5_1 5_555 55_5 yes
C(34) C(33) Fe(3) C(38) 117.2(4) 0_555 5_1 5_555 55_5 yes
C(34) C(33) Fe(3) C(39) 76.6(4) 0_555 5_1 5_555 55_5 yes
C(34) C(33) Fe(3) C(40) 43.0(8) 0_555 5_1 5_555 55_5 yes
C(34) C(33) Fe(3) C(41) -165.6(7) 0_555 5_1 5_555 55_5 yes
C(34) C(33) Fe(3) C(42) 160.5(4) 0_555 5_1 5_555 55_5 yes
C(34) C(33) C(37) C(36) -0.2(5) 0_555 5_1 5_555 55_5 yes
C(34) C(35) Fe(3) C(36) 119.1(4) 0_555 5_1 5_555 55_5 yes
C(34) C(35) Fe(3) C(37) 82.3(3) 0_555 5_1 5_555 55_5 yes
C(34) C(35) Fe(3) C(38) -52.5(7) 0_555 5_1 5_555 55_5 yes
C(34) C(35) Fe(3) C(39) -81.1(4) 0_555 5_1 5_555 55_5 yes
C(34) C(35) Fe(3) C(40) -120.3(4) 0_555 5_1 5_555 55_5 yes
C(34) C(35) Fe(3) C(41) -161.5(5) 0_555 5_1 5_555 55_5 yes
C(34) C(35) Fe(3) C(42) 168.7(7) 0_555 5_1 5_555 55_5 yes
C(34) C(35) C(36) C(37) 0.3(6) 0_555 5_1 5_555 55_5 yes
C(35) Fe(3) C(33) C(37) 80.8(3) 0_555 5_1 5_555 55_5 yes
C(35) Fe(3) C(36) C(37) -120.7(4) 0_555 5_1 5_555 55_5 yes
C(35) Fe(3) C(37) C(36) 36.7(3) 0_555 5_1 5_555 55_5 yes
C(35) Fe(3) C(38) C(39) -40.3(8) 0_555 5_1 5_555 55_5 yes
C(35) Fe(3) C(38) C(42) -159.0(6) 0_555 5_1 5_555 55_5 yes
C(35) Fe(3) C(39) C(38) 162.7(4) 0_555 5_1 5_555 55_5 yes
C(35) Fe(3) C(39) C(40) -76.0(6) 0_555 5_1 5_555 55_5 yes
C(35) Fe(3) C(40) C(39) 120.8(5) 0_555 5_1 5_555 55_5 yes
C(35) Fe(3) C(40) C(41) -120.9(5) 0_555 5_1 5_555 55_5 yes
C(35) Fe(3) C(41) C(40) 77.0(6) 0_555 5_1 5_555 55_5 yes
C(35) Fe(3) C(41) C(42) -164.2(5) 0_555 5_1 5_555 55_5 yes
C(35) Fe(3) C(42) C(38) 156.9(7) 0_555 5_1 5_555 55_5 yes
C(35) Fe(3) C(42) C(41) 40(1) 0_555 5_1 5_555 55_5 yes
C(35) C(34) Fe(3) C(36) -37.4(3) 0_555 5_1 5_555 55_5 yes
C(35) C(34) Fe(3) C(37) -80.8(3) 0_555 5_1 5_555 55_5 yes
C(35) C(34) Fe(3) C(38) 158.5(4) 0_555 5_1 5_555 55_5 yes
C(35) C(34) Fe(3) C(39) 118.1(4) 0_555 5_1 5_555 55_5 yes
C(35) C(34) Fe(3) C(40) 78.1(5) 0_555 5_1 5_555 55_5 yes
C(35) C(34) Fe(3) C(41) 47.3(9) 0_555 5_1 5_555 55_5 yes
C(35) C(34) Fe(3) C(42) -168.9(7) 0_555 5_1 5_555 55_5 yes
C(35) C(34) C(33) C(37) 0.4(5) 0_555 5_1 5_555 55_5 yes
C(35) C(36) Fe(3) C(37) 120.7(4) 0_555 5_1 5_555 55_5 yes
C(35) C(36) Fe(3) C(38) 169.2(7) 0_555 5_1 5_555 55_5 yes
C(35) C(36) Fe(3) C(39) -47.7(8) 0_555 5_1 5_555 55_5 yes
C(35) C(36) Fe(3) C(40) -77.1(5) 0_555 5_1 5_555 55_5 yes
C(35) C(36) Fe(3) C(41) -119.2(5) 0_555 5_1 5_555 55_5 yes
C(35) C(36) Fe(3) C(42) -160.8(4) 0_555 5_1 5_555 55_5 yes
C(36) Fe(3) C(33) C(37) 37.4(3) 0_555 5_1 5_555 55_5 yes
C(36) Fe(3) C(38) C(39) 157.8(7) 0_555 5_1 5_555 55_5 yes
C(36) Fe(3) C(38) C(42) 39.0(9) 0_555 5_1 5_555 55_5 yes
C(36) Fe(3) C(39) C(38) -163.0(6) 0_555 5_1 5_555 55_5 yes
C(36) Fe(3) C(39) C(40) -41.7(10) 0_555 5_1 5_555 55_5 yes
C(36) Fe(3) C(40) C(39) 161.9(5) 0_555 5_1 5_555 55_5 yes
C(36) Fe(3) C(40) C(41) -79.8(6) 0_555 5_1 5_555 55_5 yes
C(36) Fe(3) C(41) C(40) 118.9(5) 0_555 5_1 5_555 55_5 yes
C(36) Fe(3) C(41) C(42) -122.2(5) 0_555 5_1 5_555 55_5 yes
C(36) Fe(3) C(42) C(38) -166.5(4) 0_555 5_1 5_555 55_5 yes
C(36) Fe(3) C(42) C(41) 77.0(6) 0_555 5_1 5_555 55_5 yes
C(36) C(35) Fe(3) C(37) -36.7(3) 0_555 5_1 5_555 55_5 yes
C(36) C(35) Fe(3) C(38) -171.6(5) 0_555 5_1 5_555 55_5 yes
C(36) C(35) Fe(3) C(39) 159.8(4) 0_555 5_1 5_555 55_5 yes
C(36) C(35) Fe(3) C(40) 120.7(4) 0_555 5_1 5_555 55_5 yes
C(36) C(35) Fe(3) C(41) 79.5(5) 0_555 5_1 5_555 55_5 yes
C(36) C(35) Fe(3) C(42) 49.7(9) 0_555 5_1 5_555 55_5 yes
C(36) C(37) Fe(3) C(38) -163.4(4) 0_555 5_1 5_555 55_5 yes
C(36) C(37) Fe(3) C(39) 165.2(8) 0_555 5_1 5_555 55_5 yes
C(36) C(37) Fe(3) C(40) -43.9(9) 0_555 5_1 5_555 55_5 yes
C(36) C(37) Fe(3) C(41) -78.8(5) 0_555 5_1 5_555 55_5 yes
C(36) C(37) Fe(3) C(42) -121.2(4) 0_555 5_1 5_555 55_5 yes
C(37) Fe(3) C(38) C(39) -165.2(4) 0_555 5_1 5_555 55_5 yes
C(37) Fe(3) C(38) C(42) 76.1(5) 0_555 5_1 5_555 55_5 yes
C(37) Fe(3) C(39) C(38) 41(1) 0_555 5_1 5_555 55_5 yes
C(37) Fe(3) C(39) C(40) 163.1(8) 0_555 5_1 5_555 55_5 yes
C(37) Fe(3) C(40) C(39) -166.1(6) 0_555 5_1 5_555 55_5 yes
C(37) Fe(3) C(40) C(41) -47(1) 0_555 5_1 5_555 55_5 yes
C(37) Fe(3) C(41) C(40) 160.8(5) 0_555 5_1 5_555 55_5 yes
C(37) Fe(3) C(41) C(42) -80.3(5) 0_555 5_1 5_555 55_5 yes
C(37) Fe(3) C(42) C(38) -124.4(4) 0_555 5_1 5_555 55_5 yes
C(37) Fe(3) C(42) C(41) 119.0(5) 0_555 5_1 5_555 55_5 yes
C(37) C(33) Fe(3) C(38) -123.6(4) 0_555 5_1 5_555 55_5 yes
C(37) C(33) Fe(3) C(39) -164.2(4) 0_555 5_1 5_555 55_5 yes
C(37) C(33) Fe(3) C(40) 162.2(8) 0_555 5_1 5_555 55_5 yes
C(37) C(33) Fe(3) C(41) -46.5(8) 0_555 5_1 5_555 55_5 yes
C(37) C(33) Fe(3) C(42) -80.3(4) 0_555 5_1 5_555 55_5 yes
C(37) C(36) Fe(3) C(38) 48.5(8) 0_555 5_1 5_555 55_5 yes
C(37) C(36) Fe(3) C(39) -168.5(6) 0_555 5_1 5_555 55_5 yes
C(37) C(36) Fe(3) C(40) 162.2(4) 0_555 5_1 5_555 55_5 yes
C(37) C(36) Fe(3) C(41) 120.0(5) 0_555 5_1 5_555 55_5 yes
C(37) C(36) Fe(3) C(42) 78.5(4) 0_555 5_1 5_555 55_5 yes
C(38) Fe(3) C(39) C(40) 121.3(7) 0_555 5_1 5_555 55_5 yes
C(38) Fe(3) C(40) C(39) -36.0(5) 0_555 5_1 5_555 55_5 yes
C(38) Fe(3) C(40) C(41) 82.4(5) 0_555 5_1 5_555 55_5 yes
C(38) Fe(3) C(41) C(40) -79.4(6) 0_555 5_1 5_555 55_5 yes
C(38) Fe(3) C(41) C(42) 39.4(5) 0_555 5_1 5_555 55_5 yes
C(38) Fe(3) C(42) C(41) -116.5(7) 0_555 5_1 5_555 55_5 yes
C(38) C(39) Fe(3) C(40) -121.3(7) 0_555 5_1 5_555 55_5 yes
C(38) C(39) Fe(3) C(41) -82.7(5) 0_555 5_1 5_555 55_5 yes
C(38) C(39) Fe(3) C(42) -38.6(4) 0_555 5_1 5_555 55_5 yes
C(38) C(39) C(40) C(41) -0.4(8) 0_555 5_1 5_555 55_5 yes
C(38) C(42) Fe(3) C(39) 36.8(4) 0_555 5_1 5_555 55_5 yes
C(38) C(42) Fe(3) C(40) 78.7(5) 0_555 5_1 5_555 55_5 yes
C(38) C(42) Fe(3) C(41) 116.5(7) 0_555 5_1 5_555 55_5 yes
C(38) C(42) C(41) C(40) -0.2(8) 0_555 5_1 5_555 55_5 yes
C(39) Fe(3) C(38) C(42) -118.7(6) 0_555 5_1 5_555 55_5 yes
C(39) Fe(3) C(40) C(41) 118.3(8) 0_555 5_1 5_555 55_5 yes
C(39) Fe(3) C(41) C(40) -36.9(5) 0_555 5_1 5_555 55_5 yes
C(39) Fe(3) C(41) C(42) 82.0(5) 0_555 5_1 5_555 55_5 yes
C(39) Fe(3) C(42) C(41) -79.7(5) 0_555 5_1 5_555 55_5 yes
C(39) C(38) Fe(3) C(40) 35.6(5) 0_555 5_1 5_555 55_5 yes
C(39) C(38) Fe(3) C(41) 79.8(5) 0_555 5_1 5_555 55_5 yes
C(39) C(38) Fe(3) C(42) 118.7(6) 0_555 5_1 5_555 55_5 yes
C(39) C(38) C(42) C(41) -0.1(7) 0_555 5_1 5_555 55_5 yes
C(39) C(40) Fe(3) C(41) -118.3(8) 0_555 5_1 5_555 55_5 yes
C(39) C(40) Fe(3) C(42) -80.6(6) 0_555 5_1 5_555 55_5 yes
C(39) C(40) C(41) C(42) 0.4(8) 0_555 5_1 5_555 55_5 yes
C(40) Fe(3) C(38) C(42) -83.1(5) 0_555 5_1 5_555 55_5 yes
C(40) Fe(3) C(41) C(42) 118.9(7) 0_555 5_1 5_555 55_5 yes
C(40) Fe(3) C(42) C(41) -37.8(5) 0_555 5_1 5_555 55_5 yes
C(40) C(39) Fe(3) C(41) 38.6(5) 0_555 5_1 5_555 55_5 yes
C(40) C(39) Fe(3) C(42) 82.7(6) 0_555 5_1 5_555 55_5 yes
C(40) C(39) C(38) C(42) 0.3(8) 0_555 5_1 5_555 55_5 yes
C(40) C(41) Fe(3) C(42) -118.9(7) 0_555 5_1 5_555 55_5 yes
C(41) Fe(3) C(38) C(42) -38.9(5) 0_555 5_1 5_555 55_5 yes
C(41) C(40) Fe(3) C(42) 37.8(5) 0_555 5_1 5_555 55_5 yes
C(41) C(40) Fe(3) C(42) 37.8(5) 0_555 5_1 5_555 55_5 yes
